data_4078078
loop_
_publ_author_name
'Kirillov, Evgeny'
'Roisnel, Thierry'
'Carpentier, Jean-Fran\,cois'

_publ_section_title
;
 Synthesis and Structural Diversity of Group 4 Metal Complexes with
 Multidentate Tethered Phenoxy-Amidine and Phenoxy-Amidinate Ligands
;
_journal_issue 8
_journal_name_full Organometallics
_journal_page_first 3228
_journal_paper_doi 10.1021/om300076j
_journal_volume 31
_journal_year 2012
_chemical_compound_source 'synthesis as described'
_chemical_formula_moiety 'C63 H102 Cl4 N6 O4 Zr3'
_chemical_formula_sum 'C63 H102 Cl4 N6 O4 Zr3'
_chemical_formula_weight 1422.97
_chemical_name_systematic
;
 ?
;
_space_group_IT_number 2
_symmetry_cell_setting triclinic
_symmetry_Int_Tables_number 2
_symmetry_space_group_name_Hall '-P 1'
_symmetry_space_group_name_H-M 'P -1'
_atom_sites_solution_hydrogens geom
_atom_sites_solution_primary direct
_atom_sites_solution_secondary difmap
_audit_conform_dict_location ftp://ftp.iucr.org/pub/cif_core.dic
_audit_conform_dict_name cif_core.dic
_audit_conform_dict_version 2.3
_audit_creation_date 2011-06-07T15:00:46-00:00
_audit_creation_method 'WinGX routine CIF_UPDATE'
_cell_angle_alpha 59.979(10)
_cell_angle_beta 66.870(9)
_cell_angle_gamma 79.767(7)
_cell_formula_units_Z 2
_cell_length_a 15.531(4)
_cell_length_b 18.501(4)
_cell_length_c 18.531(6)
_cell_measurement_reflns_used 4839
_cell_measurement_temperature 150(2)
_cell_measurement_theta_max 27
_cell_measurement_theta_min 2.69
_cell_measurement_wavelength 0.71073
_cell_volume 4239(2)
_computing_cell_refinement 'Bruker APEX2 (Bruker, 2006)'
_computing_data_collection 'Bruker APEX2 (Bruker, 2006)'
_computing_data_reduction 'Bruker APEX2 (Bruker, 2006)'
_computing_molecular_graphics 'Ortep-3 for Windows (Farrugia, 1997)'
_computing_publication_material
;
           WinGX publication routines (Farrugia, 1999),
           CRYSCAL (T. Roisnel, local program)
;
_computing_structure_refinement 'SHELXL-97 (Sheldrick, 1997)'
_computing_structure_solution 'SIR97 (Altomare et al., 1999))'
_diffrn_ambient_temperature 150(2)
_diffrn_detector 'CCD plate'
_diffrn_measured_fraction_theta_full 0.974
_diffrn_measured_fraction_theta_max 0.946
_diffrn_measurement_device_type 'APEXII, Bruker-AXS'
_diffrn_measurement_method 'CCD rotation images, thin slices'
_diffrn_radiation_monochromator graphite
_diffrn_radiation_probe x-ray
_diffrn_radiation_type MoK\a
_diffrn_radiation_wavelength 0.71073
_diffrn_reflns_av_R_equivalents 0.0696
_diffrn_reflns_av_unetI/netI 0.0919
_diffrn_reflns_limit_h_max 18
_diffrn_reflns_limit_h_min -20
_diffrn_reflns_limit_k_max 23
_diffrn_reflns_limit_k_min -23
_diffrn_reflns_limit_l_max 23
_diffrn_reflns_limit_l_min -24
_diffrn_reflns_number 55624
_diffrn_reflns_theta_full 25
_diffrn_reflns_theta_max 27.54
_diffrn_reflns_theta_min 2.93
_exptl_absorpt_coefficient_mu 0.526
_exptl_absorpt_correction_T_max 0.939
_exptl_absorpt_correction_T_min 0.734
_exptl_absorpt_correction_type multi-scan
_exptl_absorpt_process_details
;
  [Sheldrick, G.M. (2002). SADABS Bruker AXS Inc., Madison, Wisconsin, USA]
;
_exptl_crystal_colour colourless
_exptl_crystal_density_diffrn 1.115
_exptl_crystal_density_method 'not measured'
_exptl_crystal_description prism
_exptl_crystal_F_000 1484
_exptl_crystal_size_max 0.38
_exptl_crystal_size_mid 0.22
_exptl_crystal_size_min 0.12
_platon_squeeze_details
;
;
_refine_diff_density_max 6.948
_refine_diff_density_min -2.122
_refine_diff_density_rms 0.211
_refine_ls_extinction_method none
_refine_ls_goodness_of_fit_ref 1.091
_refine_ls_hydrogen_treatment constr
_refine_ls_matrix_type full
_refine_ls_number_parameters 619
_refine_ls_number_reflns 18492
_refine_ls_number_restraints 0
_refine_ls_restrained_S_all 1.091
_refine_ls_R_factor_all 0.1083
_refine_ls_R_factor_gt 0.089
_refine_ls_shift/su_max 0.003
_refine_ls_shift/su_mean 0
_refine_ls_structure_factor_coef Fsqd
_refine_ls_weighting_details 'calc w=1/[\s^2^(Fo^2^)+(0.1459P)^2^+17.3203P] where P=(Fo^2^+2Fc^2^)/3'
_refine_ls_weighting_scheme calc
_refine_ls_wR_factor_gt 0.2462
_refine_ls_wR_factor_ref 0.2581
_reflns_number_gt 13912
_reflns_number_total 18492
_reflns_threshold_expression >2sigma(I)
_cod_data_source_file om300076j_si_001.cif
_cod_data_source_block 5
_cod_database_code 4078078

loop_
_symmetry_equiv_pos_as_xyz
'x, y, z'
'-x, -y, -z'

loop_
_atom_site_label
_atom_site_type_symbol
_atom_site_fract_x
_atom_site_fract_y
_atom_site_fract_z
_atom_site_U_iso_or_equiv
_atom_site_adp_type
_atom_site_occupancy
_atom_site_symmetry_multiplicity
_atom_site_calc_flag
_atom_site_refinement_flags
_atom_site_disorder_assembly
_atom_site_disorder_group
Zr1 Zr 0.35885(4) 0.54557(3) 0.79952(3) 0.00858(15) Uani 1 1 d . A .
Cl1 Cl 0.48295(12) 0.44505(10) 0.81589(11) 0.0222(3) Uani 1 1 d . . .
O1 O 0.3069(3) 0.6643(2) 0.7308(3) 0.0076(8) Uani 1 1 d . A .
N1 N 0.2411(4) 0.5065(3) 0.7783(3) 0.0172(11) Uani 1 1 d . . .
C2A C 0.1375(6) 0.4920(7) 0.8203(6) 0.0470(16) Uani 0.5 1 d P A 1
H2A H 0.1084 0.5096 0.7746 0.056 Uiso 0.5 1 calc PR A 1
C3A C 0.0929(6) 0.5316(7) 0.8773(6) 0.0470(16) Uani 0.5 1 d P A 1
H3A1 H 0.0948 0.5923 0.84 0.07 Uiso 0.5 1 calc PR A 1
H3A2 H 0.1265 0.517 0.9177 0.07 Uiso 0.5 1 calc PR A 1
H3A3 H 0.0276 0.5117 0.9124 0.07 Uiso 0.5 1 calc PR A 1
C4A C 0.1381(13) 0.3827(13) 0.8829(12) 0.0470(16) Uani 0.5 1 d P A 1
H4A1 H 0.1678 0.3587 0.8425 0.07 Uiso 0.5 1 calc PR A 1
H4A2 H 0.0736 0.3609 0.919 0.07 Uiso 0.5 1 calc PR A 1
H4A3 H 0.1733 0.3674 0.9222 0.07 Uiso 0.5 1 calc PR A 1
C2B C 0.1375(6) 0.4920(7) 0.8203(6) 0.0470(16) Uani 0.5 1 d P A 2
H2B H 0.1163 0.5271 0.7685 0.056 Uiso 0.5 1 calc PR A 2
C3B C 0.0929(6) 0.5316(7) 0.8773(6) 0.0470(16) Uani 0.5 1 d P A 2
H3B1 H 0.124 0.5856 0.8497 0.07 Uiso 0.5 1 calc PR A 2
H3B2 H 0.0985 0.4955 0.936 0.07 Uiso 0.5 1 calc PR A 2
H3B3 H 0.0266 0.54 0.8844 0.07 Uiso 0.5 1 calc PR A 2
C4B C 0.0934(13) 0.4141(13) 0.8594(12) 0.0470(16) Uani 0.5 1 d P A 2
H4B1 H 0.1231 0.3883 0.8205 0.07 Uiso 0.5 1 calc PR A 2
H4B2 H 0.0269 0.4222 0.867 0.07 Uiso 0.5 1 calc PR A 2
H4B3 H 0.0995 0.3775 0.9177 0.07 Uiso 0.5 1 calc PR A 2
C5 C 0.2867(4) 0.5228(3) 0.6969(4) 0.0120(12) Uani 1 1 d . A .
N6 N 0.3788(3) 0.5513(3) 0.6641(3) 0.0085(9) Uani 1 1 d . . .
C7 C 0.4480(5) 0.5149(4) 0.6078(4) 0.0186(8) Uani 1 1 d . A .
H7 H 0.4334 0.5362 0.5526 0.022 Uiso 1 1 calc R . .
C8 C 0.4391(5) 0.4195(4) 0.6567(4) 0.0186(8) Uani 1 1 d . . .
H8A H 0.3743 0.4027 0.6751 0.028 Uiso 1 1 calc R A .
H8B H 0.4562 0.397 0.7096 0.028 Uiso 1 1 calc R . .
H8C H 0.481 0.3976 0.6169 0.028 Uiso 1 1 calc R . .
C9 C 0.5484(4) 0.5414(4) 0.5795(4) 0.0186(8) Uani 1 1 d . . .
H9A H 0.5538 0.6024 0.5483 0.028 Uiso 1 1 calc R A .
H9B H 0.5907 0.5196 0.5397 0.028 Uiso 1 1 calc R . .
H9C H 0.5653 0.519 0.6325 0.028 Uiso 1 1 calc R . .
C11 C 0.2506(5) 0.5203(4) 0.6341(4) 0.0186(6) Uani 1 1 d . . .
C12 C 0.2160(5) 0.4471(4) 0.6499(5) 0.0186(6) Uani 1 1 d . A .
H12 H 0.2098 0.3975 0.7046 0.022 Uiso 1 1 calc R . .
C13 C 0.1906(5) 0.4461(4) 0.5871(4) 0.0186(6) Uani 1 1 d . . .
C14 C 0.2034(5) 0.5199(4) 0.5068(5) 0.0186(6) Uani 1 1 d . A .
H14 H 0.1875 0.5194 0.4626 0.022 Uiso 1 1 calc R . .
C15 C 0.2387(5) 0.5957(4) 0.4875(4) 0.0186(6) Uani 1 1 d . . .
C16 C 0.2600(5) 0.5948(4) 0.5542(4) 0.0186(6) Uani 1 1 d . A .
C17 C 0.1570(5) 0.3677(4) 0.5985(5) 0.0228(15) Uani 1 1 d . A .
C18 C 0.1236(6) 0.2987(5) 0.6992(5) 0.0341(19) Uani 1 1 d . . .
H18A H 0.1019 0.2489 0.7048 0.051 Uiso 1 1 calc R A .
H18B H 0.0722 0.3199 0.7347 0.051 Uiso 1 1 calc R . .
H18C H 0.1759 0.2843 0.7207 0.051 Uiso 1 1 calc R . .
C19 C 0.2393(5) 0.3294(5) 0.5483(6) 0.0289(17) Uani 1 1 d . . .
H19A H 0.2171 0.2786 0.5561 0.043 Uiso 1 1 calc R A .
H19B H 0.2895 0.3155 0.5723 0.043 Uiso 1 1 calc R . .
H19C H 0.2631 0.3698 0.4846 0.043 Uiso 1 1 calc R . .
C20 C 0.0766(6) 0.3851(5) 0.5648(6) 0.0356(19) Uani 1 1 d . . .
H20A H 0.0569 0.3332 0.5731 0.053 Uiso 1 1 calc R A .
H20B H 0.0974 0.4262 0.5013 0.053 Uiso 1 1 calc R . .
H20C H 0.0239 0.4072 0.5984 0.053 Uiso 1 1 calc R . .
C21 C 0.2501(5) 0.6717(4) 0.3945(5) 0.0252(16) Uani 1 1 d . A .
C22 C 0.2806(9) 0.6450(5) 0.3206(6) 0.055(3) Uani 1 1 d . . .
H22A H 0.2365 0.6024 0.3379 0.082 Uiso 1 1 calc R A .
H22B H 0.3436 0.6221 0.3132 0.082 Uiso 1 1 calc R . .
H22C H 0.2809 0.6937 0.2641 0.082 Uiso 1 1 calc R . .
C23 C 0.1541(7) 0.7107(7) 0.3990(8) 0.063(3) Uani 1 1 d . . .
H23A H 0.1081 0.6679 0.4202 0.095 Uiso 1 1 calc R A .
H23B H 0.1575 0.7554 0.3394 0.095 Uiso 1 1 calc R . .
H23C H 0.1352 0.734 0.4402 0.095 Uiso 1 1 calc R . .
C24 C 0.3206(6) 0.7373(5) 0.3628(5) 0.037(2) Uani 1 1 d . . .
H24A H 0.3825 0.7125 0.3588 0.055 Uiso 1 1 calc R A .
H24B H 0.302 0.7592 0.4052 0.055 Uiso 1 1 calc R . .
H24C H 0.3232 0.7829 0.3039 0.055 Uiso 1 1 calc R . .
O25 O 0.2867(3) 0.6643(3) 0.5486(3) 0.0153(5) Uani 1 1 d . . .
Zr2 Zr 0.36348(4) 0.75074(3) 0.74525(3) 0.00693(14) Uani 1 1 d . . .
Cl2 Cl 0.48991(11) 0.74311(10) 0.45041(10) 0.0195(3) Uani 1 1 d . . .
N31 N 0.3788(3) 0.6221(3) 0.8621(3) 0.0095(10) Uani 1 1 d . A .
C32 C 0.4469(4) 0.5885(4) 0.9116(4) 0.0154(13) Uani 1 1 d . . .
H32 H 0.4303 0.5282 0.9555 0.018 Uiso 1 1 calc R A .
C33 C 0.5492(4) 0.5939(4) 0.8481(5) 0.0191(13) Uani 1 1 d . A .
H33A H 0.5538 0.5647 0.8148 0.029 Uiso 1 1 calc R . .
H33B H 0.5903 0.5677 0.8829 0.029 Uiso 1 1 calc R . .
H33C H 0.5682 0.6526 0.8062 0.029 Uiso 1 1 calc R . .
C34 C 0.4401(5) 0.6332(4) 0.9627(5) 0.0241(15) Uani 1 1 d . A .
H34A H 0.3753 0.6298 1.0031 0.036 Uiso 1 1 calc R . .
H34B H 0.4592 0.6919 0.9208 0.036 Uiso 1 1 calc R . .
H34C H 0.4814 0.607 0.9974 0.036 Uiso 1 1 calc R . .
C35 C 0.2873(4) 0.6234(4) 0.9196(4) 0.0143(12) Uani 1 1 d . A .
N36 N 0.2449(4) 0.6904(3) 0.8833(3) 0.0147(11) Uani 1 1 d . A .
C37 C 0.1454(6) 0.7058(6) 0.9235(7) 0.0482(14) Uani 1 1 d . . .
H37 H 0.1134 0.6501 0.9685 0.058 Uiso 1 1 calc R A .
C38 C 0.0990(6) 0.7480(6) 0.8538(7) 0.0482(14) Uani 1 1 d . A .
H38A H 0.1087 0.715 0.8234 0.072 Uiso 1 1 calc R . .
H38B H 0.1266 0.8041 0.8102 0.072 Uiso 1 1 calc R . .
H38C H 0.0317 0.7522 0.8831 0.072 Uiso 1 1 calc R . .
C39 C 0.1345(6) 0.7536(6) 0.9727(7) 0.0482(14) Uani 1 1 d . A .
H39A H 0.1657 0.724 1.0164 0.072 Uiso 1 1 calc R . .
H39B H 0.0678 0.7583 1.0035 0.072 Uiso 1 1 calc R . .
H39C H 0.1629 0.8095 0.9301 0.072 Uiso 1 1 calc R . .
C41 C 0.2474(5) 0.5495(4) 1.0080(4) 0.0192(14) Uani 1 1 d . . .
C42 C 0.2108(5) 0.5546(4) 1.0864(4) 0.0238(15) Uani 1 1 d . A .
H42 H 0.2042 0.6079 1.0837 0.029 Uiso 1 1 calc R . .
C43 C 0.1838(5) 0.4839(4) 1.1686(4) 0.0219(15) Uani 1 1 d . . .
C44 C 0.1922(6) 0.4078(4) 1.1675(4) 0.0276(17) Uani 1 1 d . A .
H44 H 0.173 0.3586 1.2235 0.033 Uiso 1 1 calc R . .
C45 C 0.2268(6) 0.3979(4) 1.0904(4) 0.0260(16) Uani 1 1 d . . .
C46 C 0.2528(5) 0.4725(4) 1.0088(4) 0.0217(15) Uani 1 1 d . A .
C47 C 0.1482(6) 0.4867(5) 1.2576(5) 0.0352(10) Uani 1 1 d . A .
C48 C 0.1234(6) 0.5749(5) 1.2431(5) 0.0352(10) Uani 1 1 d . . .
H48A H 0.1776 0.6124 1.1984 0.053 Uiso 1 1 calc R A .
H48B H 0.1061 0.5759 1.2994 0.053 Uiso 1 1 calc R . .
H48C H 0.0706 0.5932 1.2221 0.053 Uiso 1 1 calc R . .
C49 C 0.0649(6) 0.4260(5) 1.3261(5) 0.0352(10) Uani 1 1 d . . .
H49A H 0.0827 0.3697 1.3339 0.053 Uiso 1 1 calc R A .
H49B H 0.0121 0.4438 1.305 0.053 Uiso 1 1 calc R . .
H49C H 0.0465 0.4255 1.3834 0.053 Uiso 1 1 calc R . .
C50 C 0.2301(6) 0.4600(5) 1.2922(5) 0.0352(10) Uani 1 1 d . . .
H50A H 0.2474 0.4029 1.3027 0.053 Uiso 1 1 calc R A .
H50B H 0.211 0.4623 1.3481 0.053 Uiso 1 1 calc R . .
H50C H 0.284 0.498 1.2477 0.053 Uiso 1 1 calc R . .
C51A C 0.2336(6) 0.3106(5) 1.0997(5) 0.0345(12) Uani 0.5 1 d P A 1
C52A C 0.1720(12) 0.3125(9) 1.0441(11) 0.0345(12) Uani 0.5 1 d P A 1
H52A H 0.1062 0.3222 1.0725 0.052 Uiso 0.5 1 calc PR A 1
H52B H 0.177 0.259 1.0441 0.052 Uiso 0.5 1 calc PR A 1
H52C H 0.196 0.3576 0.9825 0.052 Uiso 0.5 1 calc PR A 1
C53A C 0.1813(13) 0.2468(9) 1.1930(10) 0.0345(12) Uani 0.5 1 d P A 1
H53A H 0.1177 0.2658 1.2135 0.052 Uiso 0.5 1 calc PR A 1
H53B H 0.2137 0.2392 1.2323 0.052 Uiso 0.5 1 calc PR A 1
H53C H 0.1784 0.1936 1.1944 0.052 Uiso 0.5 1 calc PR A 1
C54A C 0.3254(13) 0.2969(9) 1.0560(11) 0.0345(12) Uani 0.5 1 d P A 1
H54A H 0.3488 0.344 0.9957 0.052 Uiso 0.5 1 calc PR A 1
H54B H 0.3279 0.2454 1.0524 0.052 Uiso 0.5 1 calc PR A 1
H54C H 0.3644 0.2914 1.0891 0.052 Uiso 0.5 1 calc PR A 1
C51B C 0.2336(6) 0.3106(5) 1.0997(5) 0.0345(12) Uani 0.5 1 d P A 2
C52B C 0.1439(12) 0.2784(9) 1.1213(11) 0.0345(12) Uani 0.5 1 d P A 2
H52D H 0.1511 0.2224 1.1266 0.052 Uiso 0.5 1 calc PR A 2
H52E H 0.119 0.3154 1.0739 0.052 Uiso 0.5 1 calc PR A 2
H52F H 0.1005 0.2755 1.1779 0.052 Uiso 0.5 1 calc PR A 2
C53B C 0.2738(12) 0.2451(9) 1.1791(11) 0.0345(12) Uani 0.5 1 d P A 2
H53D H 0.3351 0.2653 1.1662 0.052 Uiso 0.5 1 calc PR A 2
H53E H 0.2803 0.19 1.1822 0.052 Uiso 0.5 1 calc PR A 2
H53F H 0.2301 0.2407 1.2363 0.052 Uiso 0.5 1 calc PR A 2
C54B C 0.3135(13) 0.3002(9) 1.0182(11) 0.0345(12) Uani 0.5 1 d P A 2
H54D H 0.3735 0.3219 1.0063 0.052 Uiso 0.5 1 calc PR A 2
H54E H 0.2965 0.3314 0.9649 0.052 Uiso 0.5 1 calc PR A 2
H54F H 0.319 0.241 1.0339 0.052 Uiso 0.5 1 calc PR A 2
O55 O 0.2814(3) 0.4743(3) 0.9289(3) 0.0153(5) Uani 1 1 d . . .
Zr3 Zr 0.36300(4) 0.69753(3) 0.59383(3) 0.00702(14) Uani 1 1 d . A .
Cl3 Cl 0.48938(11) 0.80889(9) 0.74851(11) 0.0185(3) Uani 1 1 d . A .
N61 N 0.3828(3) 0.8197(3) 0.5944(3) 0.0079(9) Uani 1 1 d . A .
C62 C 0.4530(4) 0.8926(4) 0.5330(4) 0.0135(12) Uani 1 1 d . . .
H62 H 0.4376 0.9311 0.5594 0.016 Uiso 1 1 calc R A .
C63 C 0.4472(5) 0.9421(4) 0.4397(4) 0.0205(14) Uani 1 1 d . A .
H63A H 0.3829 0.9606 0.4446 0.031 Uiso 1 1 calc R . .
H63B H 0.465 0.9064 0.4111 0.031 Uiso 1 1 calc R . .
H63C H 0.4898 0.9909 0.4037 0.031 Uiso 1 1 calc R . .
C64 C 0.5530(5) 0.8637(4) 0.5259(5) 0.0235(15) Uani 1 1 d . A .
H64A H 0.5566 0.8324 0.5857 0.035 Uiso 1 1 calc R . .
H64B H 0.5957 0.9124 0.4896 0.035 Uiso 1 1 calc R . .
H64C H 0.5709 0.8277 0.4978 0.035 Uiso 1 1 calc R . .
C65 C 0.2918(4) 0.8465(4) 0.5960(4) 0.0120(12) Uani 1 1 d . . .
N66 N 0.2475(4) 0.7958(3) 0.5916(4) 0.0149(11) Uani 1 1 d . A .
C67 C 0.1509(5) 0.8082(5) 0.5978(6) 0.0317(18) Uani 1 1 d . . .
H67 H 0.1211 0.846 0.6246 0.038 Uiso 1 1 calc R A .
C68 C 0.1505(7) 0.8493(6) 0.5013(7) 0.048(2) Uani 1 1 d . A .
H68A H 0.1835 0.9036 0.4654 0.071 Uiso 1 1 calc R . .
H68B H 0.0857 0.8571 0.5032 0.071 Uiso 1 1 calc R . .
H68C H 0.182 0.813 0.4746 0.071 Uiso 1 1 calc R . .
C69 C 0.0983(5) 0.7233(6) 0.6559(7) 0.045(2) Uani 1 1 d . A .
H69A H 0.1002 0.6978 0.716 0.068 Uiso 1 1 calc R . .
H69B H 0.1281 0.6866 0.6294 0.068 Uiso 1 1 calc R . .
H69C H 0.033 0.7316 0.6592 0.068 Uiso 1 1 calc R . .
C71 C 0.2547(5) 0.9212(4) 0.6058(4) 0.0159(13) Uani 1 1 d . A .
C72 C 0.2192(4) 0.9882(4) 0.5448(4) 0.0148(12) Uani 1 1 d . . .
H72 H 0.2137 0.9846 0.4974 0.018 Uiso 1 1 calc R A .
C73 C 0.1919(5) 1.0600(4) 0.5539(4) 0.0183(13) Uani 1 1 d . A .
C74 C 0.2018(4) 1.0619(4) 0.6242(4) 0.0175(13) Uani 1 1 d . . .
H74 H 0.1817 1.1103 0.6312 0.021 Uiso 1 1 calc R A .
C75 C 0.2392(5) 0.9979(4) 0.6857(4) 0.0168(13) Uani 1 1 d . A .
C76 C 0.2631(4) 0.9238(4) 0.6778(4) 0.0137(12) Uani 1 1 d . . .
C77 C 0.1539(5) 1.1361(4) 0.4870(5) 0.0220(14) Uani 1 1 d . . .
C78 C 0.1189(6) 1.1088(5) 0.4366(5) 0.0301(17) Uani 1 1 d . A .
H78A H 0.0668 1.0684 0.4791 0.045 Uiso 1 1 calc R . .
H78B H 0.1701 1.0829 0.4062 0.045 Uiso 1 1 calc R . .
H78C H 0.0978 1.1577 0.3925 0.045 Uiso 1 1 calc R . .
C79 C 0.2364(5) 1.2004(4) 0.4201(5) 0.0317(18) Uani 1 1 d . A .
H79A H 0.2872 1.1753 0.3884 0.047 Uiso 1 1 calc R . .
H79B H 0.2593 1.2165 0.4525 0.047 Uiso 1 1 calc R . .
H79C H 0.2149 1.25 0.3769 0.047 Uiso 1 1 calc R . .
C80 C 0.0758(6) 1.1763(5) 0.5345(5) 0.0315(17) Uani 1 1 d . A .
H80A H 0.0233 1.1363 0.577 0.047 Uiso 1 1 calc R . .
H80B H 0.0549 1.2257 0.4906 0.047 Uiso 1 1 calc R . .
H80C H 0.0988 1.1929 0.5665 0.047 Uiso 1 1 calc R . .
C81 C 0.2467(5) 1.0107(4) 0.7573(4) 0.0162(13) Uani 1 1 d . . .
C82 C 0.2813(10) 1.1010(5) 0.7196(7) 0.059(3) Uani 1 1 d . A .
H82A H 0.2853 1.1072 0.7677 0.088 Uiso 1 1 calc R . .
H82B H 0.237 1.1412 0.6948 0.088 Uiso 1 1 calc R . .
H82C H 0.3432 1.1114 0.6726 0.088 Uiso 1 1 calc R . .
C83 C 0.1493(7) 1.0005(7) 0.8279(6) 0.052(3) Uani 1 1 d . A .
H83A H 0.1536 1.0086 0.8748 0.077 Uiso 1 1 calc R . .
H83B H 0.124 0.9443 0.8541 0.077 Uiso 1 1 calc R . .
H83C H 0.1077 1.0421 0.8002 0.077 Uiso 1 1 calc R . .
C84 C 0.3137(6) 0.9539(5) 0.8035(6) 0.0313(18) Uani 1 1 d . A .
H84A H 0.3131 0.9673 0.8485 0.047 Uiso 1 1 calc R . .
H84B H 0.3772 0.9624 0.7592 0.047 Uiso 1 1 calc R . .
H84C H 0.2937 0.8955 0.8323 0.047 Uiso 1 1 calc R . .
O85 O 0.2900(3) 0.8535(3) 0.7367(3) 0.0153(5) Uani 1 1 d . A .
Cl4 Cl 0.50070(9) 0.66589(9) 0.66678(9) 0.0116(3) Uani 1 1 d . A .

loop_
_atom_site_aniso_label
_atom_site_aniso_U_11
_atom_site_aniso_U_22
_atom_site_aniso_U_33
_atom_site_aniso_U_23
_atom_site_aniso_U_13
_atom_site_aniso_U_12
Zr1 0.0154(3) 0.0053(3) 0.0054(3) -0.0030(2) -0.0035(2) 0.0004(2)
Cl1 0.0320(9) 0.0167(8) 0.0219(8) -0.0108(6) -0.0164(7) 0.0128(6)
O1 0.0081(18) 0.0078(19) 0.0085(19) -0.0070(15) -0.0011(15) 0.0023(15)
N1 0.016(3) 0.023(3) 0.014(3) -0.012(2) 0.002(2) -0.011(2)
C2A 0.030(3) 0.079(4) 0.031(3) -0.030(3) 0.008(2) -0.030(3)
C3A 0.030(3) 0.079(4) 0.031(3) -0.030(3) 0.008(2) -0.030(3)
C4A 0.030(3) 0.079(4) 0.031(3) -0.030(3) 0.008(2) -0.030(3)
C2B 0.030(3) 0.079(4) 0.031(3) -0.030(3) 0.008(2) -0.030(3)
C3B 0.030(3) 0.079(4) 0.031(3) -0.030(3) 0.008(2) -0.030(3)
C4B 0.030(3) 0.079(4) 0.031(3) -0.030(3) 0.008(2) -0.030(3)
C5 0.021(3) 0.005(3) 0.013(3) -0.006(2) -0.007(2) 0.002(2)
N6 0.009(2) 0.008(2) 0.009(2) -0.0041(18) -0.0043(18) 0.0014(18)
C7 0.0207(19) 0.0184(19) 0.0197(19) -0.0138(15) -0.0057(15) 0.0053(15)
C8 0.0207(19) 0.0184(19) 0.0197(19) -0.0138(15) -0.0057(15) 0.0053(15)
C9 0.0207(19) 0.0184(19) 0.0197(19) -0.0138(15) -0.0057(15) 0.0053(15)
C11 0.0247(14) 0.0156(13) 0.0238(15) -0.0126(11) -0.0128(11) 0.0020(11)
C12 0.0247(14) 0.0156(13) 0.0238(15) -0.0126(11) -0.0128(11) 0.0020(11)
C13 0.0247(14) 0.0156(13) 0.0238(15) -0.0126(11) -0.0128(11) 0.0020(11)
C14 0.0247(14) 0.0156(13) 0.0238(15) -0.0126(11) -0.0128(11) 0.0020(11)
C15 0.0247(14) 0.0156(13) 0.0238(15) -0.0126(11) -0.0128(11) 0.0020(11)
C16 0.0247(14) 0.0156(13) 0.0238(15) -0.0126(11) -0.0128(11) 0.0020(11)
C17 0.020(3) 0.032(4) 0.034(4) -0.028(3) -0.011(3) 0.001(3)
C18 0.042(5) 0.026(4) 0.038(4) -0.016(3) -0.010(4) -0.014(3)
C19 0.036(4) 0.024(4) 0.042(5) -0.024(3) -0.018(4) 0.002(3)
C20 0.033(4) 0.038(5) 0.056(5) -0.032(4) -0.020(4) -0.002(3)
C21 0.040(4) 0.015(3) 0.029(4) -0.009(3) -0.025(3) 0.007(3)
C22 0.115(9) 0.028(5) 0.034(5) -0.015(4) -0.040(6) 0.008(5)
C23 0.047(6) 0.050(6) 0.077(8) -0.012(6) -0.033(6) 0.004(5)
C24 0.041(5) 0.032(4) 0.025(4) 0.003(3) -0.017(3) -0.013(4)
O25 0.0254(14) 0.0105(12) 0.0132(12) -0.0063(10) -0.0086(10) -0.0003(10)
Zr2 0.0108(3) 0.0046(3) 0.0068(3) -0.0034(2) -0.0040(2) 0.00145(19)
Cl2 0.0256(8) 0.0198(8) 0.0094(7) -0.0081(6) 0.0005(6) -0.0036(6)
N31 0.017(2) 0.006(2) 0.006(2) -0.0023(18) -0.0047(19) -0.0003(19)
C32 0.023(3) 0.009(3) 0.015(3) -0.003(2) -0.013(3) 0.003(2)
C33 0.016(3) 0.024(3) 0.028(4) -0.018(3) -0.015(3) 0.013(3)
C34 0.029(4) 0.026(4) 0.023(4) -0.010(3) -0.017(3) 0.001(3)
C35 0.024(3) 0.011(3) 0.010(3) -0.008(2) -0.004(2) -0.004(2)
N36 0.014(3) 0.015(3) 0.015(3) -0.012(2) 0.000(2) 0.003(2)
C37 0.036(3) 0.035(3) 0.054(3) -0.020(2) -0.003(2) 0.012(2)
C38 0.036(3) 0.035(3) 0.054(3) -0.020(2) -0.003(2) 0.012(2)
C39 0.036(3) 0.035(3) 0.054(3) -0.020(2) -0.003(2) 0.012(2)
C41 0.037(4) 0.011(3) 0.006(3) -0.003(2) -0.003(3) -0.006(3)
C42 0.033(4) 0.021(3) 0.017(3) -0.010(3) -0.005(3) -0.002(3)
C43 0.032(4) 0.024(3) 0.010(3) -0.009(3) -0.002(3) -0.008(3)
C44 0.048(5) 0.022(4) 0.007(3) -0.004(3) -0.001(3) -0.013(3)
C45 0.043(4) 0.021(4) 0.011(3) -0.005(3) -0.005(3) -0.013(3)
C46 0.036(4) 0.017(3) 0.012(3) -0.007(3) -0.004(3) -0.012(3)
C47 0.048(2) 0.041(2) 0.0133(17) -0.0147(16) -0.0018(16) -0.0094(19)
C48 0.048(2) 0.041(2) 0.0133(17) -0.0147(16) -0.0018(16) -0.0094(19)
C49 0.048(2) 0.041(2) 0.0133(17) -0.0147(16) -0.0018(16) -0.0094(19)
C50 0.048(2) 0.041(2) 0.0133(17) -0.0147(16) -0.0018(16) -0.0094(19)
C51A 0.051(3) 0.019(2) 0.031(3) -0.011(2) -0.008(2) -0.011(2)
C52A 0.051(3) 0.019(2) 0.031(3) -0.011(2) -0.008(2) -0.011(2)
C53A 0.051(3) 0.019(2) 0.031(3) -0.011(2) -0.008(2) -0.011(2)
C54A 0.051(3) 0.019(2) 0.031(3) -0.011(2) -0.008(2) -0.011(2)
C51B 0.051(3) 0.019(2) 0.031(3) -0.011(2) -0.008(2) -0.011(2)
C52B 0.051(3) 0.019(2) 0.031(3) -0.011(2) -0.008(2) -0.011(2)
C53B 0.051(3) 0.019(2) 0.031(3) -0.011(2) -0.008(2) -0.011(2)
C54B 0.051(3) 0.019(2) 0.031(3) -0.011(2) -0.008(2) -0.011(2)
O55 0.0254(14) 0.0105(12) 0.0132(12) -0.0063(10) -0.0086(10) -0.0003(10)
Zr3 0.0107(3) 0.0054(3) 0.0069(3) -0.0041(2) -0.0040(2) 0.00141(19)
Cl3 0.0226(8) 0.0141(7) 0.0245(8) -0.0084(6) -0.0133(6) -0.0028(6)
N61 0.014(2) 0.004(2) 0.007(2) -0.0037(17) -0.0037(18) -0.0004(18)
C62 0.020(3) 0.008(3) 0.010(3) -0.001(2) -0.003(2) -0.007(2)
C63 0.030(4) 0.011(3) 0.014(3) -0.001(2) -0.007(3) -0.002(3)
C64 0.038(4) 0.017(3) 0.019(3) -0.010(3) -0.008(3) -0.007(3)
C65 0.016(3) 0.011(3) 0.006(3) -0.003(2) -0.005(2) 0.004(2)
N66 0.020(3) 0.010(2) 0.020(3) -0.009(2) -0.012(2) 0.006(2)
C67 0.024(4) 0.030(4) 0.059(5) -0.029(4) -0.024(4) 0.010(3)
C68 0.058(6) 0.045(5) 0.064(6) -0.032(5) -0.040(5) 0.010(4)
C69 0.010(3) 0.067(6) 0.075(7) -0.049(6) -0.009(4) -0.003(4)
C71 0.023(3) 0.014(3) 0.016(3) -0.009(2) -0.012(3) 0.008(2)
C72 0.022(3) 0.010(3) 0.013(3) -0.006(2) -0.008(2) 0.005(2)
C73 0.020(3) 0.011(3) 0.022(3) -0.009(3) -0.008(3) 0.006(2)
C74 0.019(3) 0.015(3) 0.018(3) -0.009(2) -0.006(3) 0.004(2)
C75 0.026(3) 0.010(3) 0.013(3) -0.005(2) -0.009(3) 0.003(2)
C76 0.019(3) 0.009(3) 0.012(3) -0.004(2) -0.006(2) 0.003(2)
C77 0.025(4) 0.018(3) 0.022(3) -0.005(3) -0.016(3) 0.006(3)
C78 0.037(4) 0.023(4) 0.039(4) -0.014(3) -0.028(4) 0.014(3)
C79 0.033(4) 0.014(3) 0.036(4) -0.003(3) -0.016(3) 0.009(3)
C80 0.034(4) 0.028(4) 0.029(4) -0.012(3) -0.014(3) 0.013(3)
C81 0.025(3) 0.012(3) 0.017(3) -0.013(2) -0.007(3) 0.007(2)
C82 0.146(11) 0.014(4) 0.047(6) -0.012(4) -0.068(7) 0.005(5)
C83 0.050(6) 0.066(7) 0.038(5) -0.034(5) -0.005(4) 0.010(5)
C84 0.050(5) 0.029(4) 0.038(4) -0.027(4) -0.030(4) 0.019(4)
O85 0.0254(14) 0.0105(12) 0.0132(12) -0.0063(10) -0.0086(10) -0.0003(10)
Cl4 0.0079(6) 0.0160(7) 0.0118(6) -0.0080(5) -0.0028(5) 0.0014(5)

loop_
_atom_type_symbol
_atom_type_description
_atom_type_scat_dispersion_real
_atom_type_scat_dispersion_imag
_atom_type_scat_source
C C 0.0033 0.0016 'International Tables Vol C Tables 4.2.6.8 and 6.1.1.4'
H H 0 0 'International Tables Vol C Tables 4.2.6.8 and 6.1.1.4'
N N 0.0061 0.0033 'International Tables Vol C Tables 4.2.6.8 and 6.1.1.4'
O O 0.0106 0.006 'International Tables Vol C Tables 4.2.6.8 and 6.1.1.4'
Cl Cl 0.1484 0.1585 'International Tables Vol C Tables 4.2.6.8 and 6.1.1.4'
Zr Zr -2.9673 0.5597 'International Tables Vol C Tables 4.2.6.8 and 6.1.1.4'

loop_
_geom_angle_atom_site_label_1
_geom_angle_atom_site_label_2
_geom_angle_atom_site_label_3
_geom_angle
O55 Zr1 O1 117.07(16)
O55 Zr1 N1 81.99(18)
O1 Zr1 N1 80.02(18)
O55 Zr1 N31 79.75(16)
O1 Zr1 N31 76.65(16)
N1 Zr1 N31 139.41(19)
O55 Zr1 N6 135.13(16)
O1 Zr1 N6 77.24(15)
N1 Zr1 N6 57.65(17)
N31 Zr1 N6 143.73(16)
O55 Zr1 Cl1 89.45(13)
O1 Zr1 Cl1 152.42(11)
N1 Zr1 Cl1 113.14(15)
N31 Zr1 Cl1 102.65(13)
N6 Zr1 Cl1 89.39(12)
O55 Zr1 C5 107.81(17)
O1 Zr1 C5 76.52(16)
N1 Zr1 C5 27.37(18)
N31 Zr1 C5 152.58(17)
N6 Zr1 C5 30.29(17)
Cl1 Zr1 C5 103.73(13)
O55 Zr1 Cl4 150.94(12)
O1 Zr1 Cl4 66.76(11)
N1 Zr1 Cl4 125.88(13)
N31 Zr1 Cl4 73.15(12)
N6 Zr1 Cl4 73.63(12)
Cl1 Zr1 Cl4 86.45(6)
C5 Zr1 Cl4 101.11(13)
O55 Zr1 Zr3 147.49(13)
O1 Zr1 Zr3 36.41(10)
N1 Zr1 Zr3 75.41(13)
N31 Zr1 Zr3 102.67(11)
N6 Zr1 Zr3 43.82(11)
Cl1 Zr1 Zr3 120.76(5)
C5 Zr1 Zr3 56.67(12)
Cl4 Zr1 Zr3 52.31(3)
O55 Zr1 Zr2 111.93(12)
O1 Zr1 Zr2 36.51(10)
N1 Zr1 Zr2 115.49(14)
N31 Zr1 Zr2 43.12(11)
N6 Zr1 Zr2 103.34(11)
Cl1 Zr1 Zr2 128.82(5)
C5 Zr1 Zr2 111.94(12)
Cl4 Zr1 Zr2 52.21(3)
Zr3 Zr1 Zr2 60.03(2)
Zr3 O1 Zr1 107.17(16)
Zr3 O1 Zr2 107.07(16)
Zr1 O1 Zr2 107.18(17)
C5 N1 C2A 122.2(6)
C5 N1 Zr1 96.9(4)
C2A N1 Zr1 138.6(5)
C3A C2A N1 112.2(7)
C3A C2A C4A 112.0(9)
N1 C2A C4A 97.3(9)
C3A C2A H2A 111.5
N1 C2A H2A 111.5
C4A C2A H2A 111.5
C2A C3A H3A1 109.5
C2A C3A H3A2 109.5
H3A1 C3A H3A2 109.5
C2A C3A H3A3 109.5
H3A1 C3A H3A3 109.5
H3A2 C3A H3A3 109.5
C2A C4A H4A1 109.5
C2A C4A H4A2 109.5
H4A1 C4A H4A2 109.5
C2A C4A H4A3 109.5
H4A1 C4A H4A3 109.5
H4A2 C4A H4A3 109.5
H4B1 C4B H4B2 109.5
H4B1 C4B H4B3 109.5
H4B2 C4B H4B3 109.5
N1 C5 N6 113.7(5)
N1 C5 C11 127.7(6)
N6 C5 C11 118.4(5)
N1 C5 Zr1 55.8(3)
N6 C5 Zr1 58.0(3)
C11 C5 Zr1 173.7(4)
C5 N6 C7 113.3(5)
C5 N6 Zr1 91.7(3)
C7 N6 Zr1 134.2(4)
C5 N6 Zr3 102.1(3)
C7 N6 Zr3 116.8(3)
Zr1 N6 Zr3 92.50(17)
N6 C7 C9 112.0(5)
N6 C7 C8 111.1(5)
C9 C7 C8 109.7(5)
N6 C7 H7 108
C9 C7 H7 108
C8 C7 H7 108
C7 C8 H8A 109.5
C7 C8 H8B 109.5
H8A C8 H8B 109.5
C7 C8 H8C 109.5
H8A C8 H8C 109.5
H8B C8 H8C 109.5
C7 C9 H9A 109.5
C7 C9 H9B 109.5
H9A C9 H9B 109.5
C7 C9 H9C 109.5
H9A C9 H9C 109.5
H9B C9 H9C 109.5
C12 C11 C16 121.0(6)
C12 C11 C5 122.6(6)
C16 C11 C5 116.3(5)
C13 C12 C11 120.7(6)
C13 C12 H12 119.7
C11 C12 H12 119.7
C12 C13 C14 117.5(6)
C12 C13 C17 123.1(6)
C14 C13 C17 119.2(6)
C13 C14 C15 123.9(6)
C13 C14 H14 118.1
C15 C14 H14 118.1
C16 C15 C14 116.7(6)
C16 C15 C21 126.0(6)
C14 C15 C21 117.4(6)
O25 C16 C15 123.5(6)
O25 C16 C11 116.3(6)
C15 C16 C11 120.2(6)
C13 C17 C20 111.8(6)
C13 C17 C19 109.9(6)
C20 C17 C19 109.7(6)
C13 C17 C18 111.0(6)
C20 C17 C18 108.6(6)
C19 C17 C18 105.7(6)
C17 C18 H18A 109.5
C17 C18 H18B 109.5
H18A C18 H18B 109.5
C17 C18 H18C 109.5
H18A C18 H18C 109.5
H18B C18 H18C 109.5
C17 C19 H19A 109.5
C17 C19 H19B 109.5
H19A C19 H19B 109.5
C17 C19 H19C 109.5
H19A C19 H19C 109.5
H19B C19 H19C 109.5
C17 C20 H20A 109.5
C17 C20 H20B 109.5
H20A C20 H20B 109.5
C17 C20 H20C 109.5
H20A C20 H20C 109.5
H20B C20 H20C 109.5
C24 C21 C23 109.5(7)
C24 C21 C15 114.9(6)
C23 C21 C15 107.5(7)
C24 C21 C22 106.2(7)
C23 C21 C22 106.7(8)
C15 C21 C22 111.9(6)
C21 C22 H22A 109.5
C21 C22 H22B 109.5
H22A C22 H22B 109.5
C21 C22 H22C 109.5
H22A C22 H22C 109.5
H22B C22 H22C 109.5
C21 C23 H23A 109.5
C21 C23 H23B 109.5
H23A C23 H23B 109.5
C21 C23 H23C 109.5
H23A C23 H23C 109.5
H23B C23 H23C 109.5
C21 C24 H24A 109.5
C21 C24 H24B 109.5
H24A C24 H24B 109.5
C21 C24 H24C 109.5
H24A C24 H24C 109.5
H24B C24 H24C 109.5
C16 O25 Zr3 140.3(4)
O85 Zr2 O1 116.83(16)
O85 Zr2 N36 81.69(18)
O1 Zr2 N36 80.31(17)
O85 Zr2 N61 79.59(17)
O1 Zr2 N61 76.49(15)
N36 Zr2 N61 139.23(18)
O85 Zr2 N31 135.10(17)
O1 Zr2 N31 76.77(16)
N36 Zr2 N31 57.49(18)
N61 Zr2 N31 143.62(17)
O85 Zr2 Cl3 89.19(13)
O1 Zr2 Cl3 153.06(11)
N36 Zr2 Cl3 112.19(14)
N61 Zr2 Cl3 103.43(12)
N31 Zr2 Cl3 89.83(12)
O85 Zr2 C35 107.48(18)
O1 Zr2 C35 76.45(16)
N36 Zr2 C35 27.18(19)
N61 Zr2 C35 152.23(17)
N31 Zr2 C35 30.32(18)
Cl3 Zr2 C35 103.49(13)
O85 Zr2 Cl4 151.02(13)
O1 Zr2 Cl4 66.96(11)
N36 Zr2 Cl4 126.14(13)
N61 Zr2 Cl4 73.43(12)
N31 Zr2 Cl4 73.64(13)
Cl3 Zr2 Cl4 86.99(5)
C35 Zr2 Cl4 101.33(14)
O85 Zr2 Zr3 111.95(12)
O1 Zr2 Zr3 36.36(10)
N36 Zr2 Zr3 115.65(13)
N61 Zr2 Zr3 43.24(11)
N31 Zr2 Zr3 102.82(12)
Cl3 Zr2 Zr3 129.67(5)
C35 Zr2 Zr3 111.73(12)
Cl4 Zr2 Zr3 52.31(3)
O85 Zr2 Zr1 147.07(12)
O1 Zr2 Zr1 36.31(10)
N36 Zr2 Zr1 75.51(13)
N61 Zr2 Zr1 102.68(11)
N31 Zr2 Zr1 43.44(12)
Cl3 Zr2 Zr1 121.27(4)
C35 Zr2 Zr1 56.66(12)
Cl4 Zr2 Zr1 52.61(3)
Zr3 Zr2 Zr1 59.86(2)
C35 N31 C32 111.2(5)
C35 N31 Zr2 92.7(3)
C32 N31 Zr2 134.0(3)
C35 N31 Zr1 102.6(3)
C32 N31 Zr1 117.1(4)
Zr2 N31 Zr1 93.44(17)
C34 C32 N31 111.8(5)
C34 C32 C33 109.3(5)
N31 C32 C33 111.9(5)
C34 C32 H32 107.9
N31 C32 H32 107.9
C33 C32 H32 107.9
C32 C33 H33A 109.5
C32 C33 H33B 109.5
H33A C33 H33B 109.5
C32 C33 H33C 109.5
H33A C33 H33C 109.5
H33B C33 H33C 109.5
C32 C34 H34A 109.5
C32 C34 H34B 109.5
H34A C34 H34B 109.5
C32 C34 H34C 109.5
H34A C34 H34C 109.5
H34B C34 H34C 109.5
N36 C35 N31 112.4(5)
N36 C35 C41 127.2(6)
N31 C35 C41 120.2(6)
N36 C35 Zr2 55.5(3)
N31 C35 Zr2 56.9(3)
C41 C35 Zr2 173.6(4)
C35 N36 C37 124.7(6)
C35 N36 Zr2 97.3(4)
C37 N36 Zr2 137.2(5)
N36 C37 C39 111.0(8)
N36 C37 C38 111.0(8)
C39 C37 C38 112.7(8)
N36 C37 H37 107.3
C39 C37 H37 107.3
C38 C37 H37 107.3
C37 C38 H38A 109.5
C37 C38 H38B 109.5
H38A C38 H38B 109.5
C37 C38 H38C 109.5
H38A C38 H38C 109.5
H38B C38 H38C 109.5
C37 C39 H39A 109.5
C37 C39 H39B 109.5
H39A C39 H39B 109.5
C37 C39 H39C 109.5
H39A C39 H39C 109.5
H39B C39 H39C 109.5
C42 C41 C46 121.2(6)
C42 C41 C35 122.2(6)
C46 C41 C35 116.5(6)
C43 C42 C41 121.4(6)
C43 C42 H42 119.3
C41 C42 H42 119.3
C42 C43 C44 116.1(6)
C42 C43 C47 122.9(6)
C44 C43 C47 120.9(6)
C43 C44 C45 125.6(6)
C43 C44 H44 117.2
C45 C44 H44 117.2
C46 C45 C44 115.3(6)
C46 C45 C51A 125.1(6)
C44 C45 C51A 119.7(6)
O55 C46 C41 117.1(5)
O55 C46 C45 122.7(6)
C41 C46 C45 120.2(6)
C48 C47 C49 111.2(7)
C48 C47 C50 107.5(7)
C49 C47 C50 109.4(7)
C48 C47 C43 110.9(6)
C49 C47 C43 110.8(6)
C50 C47 C43 106.7(7)
C47 C48 H48A 109.5
C47 C48 H48B 109.5
H48A C48 H48B 109.5
C47 C48 H48C 109.5
H48A C48 H48C 109.5
H48B C48 H48C 109.5
C47 C49 H49A 109.5
C47 C49 H49B 109.5
H49A C49 H49B 109.5
C47 C49 H49C 109.5
H49A C49 H49C 109.5
H49B C49 H49C 109.5
C47 C50 H50A 109.5
C47 C50 H50B 109.5
H50A C50 H50B 109.5
C47 C50 H50C 109.5
H50A C50 H50C 109.5
H50B C50 H50C 109.5
C54A C51A C53A 120.0(11)
C54A C51A C45 109.4(8)
C53A C51A C45 111.8(8)
C54A C51A C52A 106.4(11)
C53A C51A C52A 102.5(10)
C45 C51A C52A 105.4(8)
C51A C52A H52A 109.5
C51A C52A H52B 109.5
H52A C52A H52B 109.5
C51A C52A H52C 109.5
H52A C52A H52C 109.5
H52B C52A H52C 109.5
C51A C53A H53A 109.5
C51A C53A H53B 109.5
H53A C53A H53B 109.5
C51A C53A H53C 109.5
H53A C53A H53C 109.5
H53B C53A H53C 109.5
C51A C54A H54A 109.5
C51A C54A H54B 109.5
H54A C54A H54B 109.5
C51A C54A H54C 109.5
H54A C54A H54C 109.5
H54B C54A H54C 109.5
H52D C52B H52E 109.5
H52D C52B H52F 109.5
H52E C52B H52F 109.5
H53D C53B H53E 109.5
H53D C53B H53F 109.5
H53E C53B H53F 109.5
H54D C54B H54E 109.5
H54D C54B H54F 109.5
H54E C54B H54F 109.5
C46 O55 Zr1 140.5(4)
O25 Zr3 O1 116.69(16)
O25 Zr3 N66 81.15(18)
O1 Zr3 N66 80.60(17)
O25 Zr3 N61 135.09(17)
O1 Zr3 N61 76.50(15)
N66 Zr3 N61 57.78(17)
O25 Zr3 N6 79.41(16)
O1 Zr3 N6 77.11(15)
N66 Zr3 N6 139.57(17)
N61 Zr3 N6 143.83(16)
O25 Zr3 Cl2 89.62(13)
O1 Zr3 Cl2 152.78(11)
N66 Zr3 Cl2 112.16(14)
N61 Zr3 Cl2 89.93(12)
N6 Zr3 Cl2 102.83(12)
O25 Zr3 Cl4 151.38(13)
O1 Zr3 Cl4 67.09(11)
N66 Zr3 Cl4 126.38(13)
N61 Zr3 Cl4 73.31(12)
N6 Zr3 Cl4 73.85(12)
Cl2 Zr3 Cl4 86.55(6)
O25 Zr3 C65 107.64(18)
O1 Zr3 C65 75.95(15)
N66 Zr3 C65 27.67(17)
N61 Zr3 C65 30.14(17)
N6 Zr3 C65 152.39(17)
Cl2 Zr3 C65 103.86(12)
Cl4 Zr3 C65 100.80(13)
O25 Zr3 Zr1 111.75(12)
O1 Zr3 Zr1 36.42(10)
N66 Zr3 Zr1 115.91(13)
N61 Zr3 Zr1 102.74(11)
N6 Zr3 Zr1 43.68(12)
Cl2 Zr3 Zr1 129.52(5)
Cl4 Zr3 Zr1 52.73(3)
C65 Zr3 Zr1 111.32(12)
O25 Zr3 Zr2 147.18(13)
O1 Zr3 Zr2 36.57(10)
N66 Zr3 Zr2 76.05(13)
N61 Zr3 Zr2 43.04(11)
N6 Zr3 Zr2 103.29(12)
Cl2 Zr3 Zr2 120.71(5)
Cl4 Zr3 Zr2 52.33(3)
C65 Zr3 Zr2 56.21(12)
Zr1 Zr3 Zr2 60.12(3)
C65 N61 C62 111.0(4)
C65 N61 Zr2 102.6(3)
C62 N61 Zr2 116.9(3)
C65 N61 Zr3 93.1(3)
C62 N61 Zr3 133.9(4)
Zr2 N61 Zr3 93.73(16)
N61 C62 C64 111.6(5)
N61 C62 C63 111.9(5)
C64 C62 C63 109.7(5)
N61 C62 H62 107.8
C64 C62 H62 107.8
C63 C62 H62 107.8
C62 C63 H63A 109.5
C62 C63 H63B 109.5
H63A C63 H63B 109.5
C62 C63 H63C 109.5
H63A C63 H63C 109.5
H63B C63 H63C 109.5
C62 C64 H64A 109.5
C62 C64 H64B 109.5
H64A C64 H64B 109.5
C62 C64 H64C 109.5
H64A C64 H64C 109.5
H64B C64 H64C 109.5
N66 C65 N61 111.9(5)
N66 C65 C71 127.0(6)
N61 C65 C71 121.0(5)
N66 C65 Zr3 55.2(3)
N61 C65 Zr3 56.8(3)
C71 C65 Zr3 174.5(4)
C65 N66 C67 121.4(5)
C65 N66 Zr3 97.1(4)
C67 N66 Zr3 140.9(4)
N66 C67 C69 109.4(6)
N66 C67 C68 107.3(7)
C69 C67 C68 110.4(7)
N66 C67 H67 109.9
C69 C67 H67 109.9
C68 C67 H67 109.9
C67 C68 H68A 109.5
C67 C68 H68B 109.5
H68A C68 H68B 109.5
C67 C68 H68C 109.5
H68A C68 H68C 109.5
H68B C68 H68C 109.5
C67 C69 H69A 109.5
C67 C69 H69B 109.5
H69A C69 H69B 109.5
C67 C69 H69C 109.5
H69A C69 H69C 109.5
H69B C69 H69C 109.5
C72 C71 C76 121.7(6)
C72 C71 C65 122.7(6)
C76 C71 C65 115.4(5)
C73 C72 C71 119.9(6)
C73 C72 H72 120.1
C71 C72 H72 120.1
C74 C73 C72 117.6(6)
C74 C73 C77 120.8(6)
C72 C73 C77 121.6(6)
C73 C74 C75 125.1(6)
C73 C74 H74 117.5
C75 C74 H74 117.5
C74 C75 C76 116.6(6)
C74 C75 C81 118.3(6)
C76 C75 C81 125.0(5)
O85 C76 C71 116.7(5)
O85 C76 C75 124.3(6)
C71 C76 C75 118.9(5)
C80 C77 C78 110.4(6)
C80 C77 C73 110.9(6)
C78 C77 C73 110.0(6)
C80 C77 C79 108.7(6)
C78 C77 C79 109.8(6)
C73 C77 C79 107.0(5)
C77 C78 H78A 109.5
C77 C78 H78B 109.5
H78A C78 H78B 109.5
C77 C78 H78C 109.5
H78A C78 H78C 109.5
H78B C78 H78C 109.5
C77 C79 H79A 109.5
C77 C79 H79B 109.5
H79A C79 H79B 109.5
C77 C79 H79C 109.5
H79A C79 H79C 109.5
H79B C79 H79C 109.5
C77 C80 H80A 109.5
C77 C80 H80B 109.5
H80A C80 H80B 109.5
C77 C80 H80C 109.5
H80A C80 H80C 109.5
H80B C80 H80C 109.5
C75 C81 C84 116.2(5)
C75 C81 C83 109.0(6)
C84 C81 C83 108.7(7)
C75 C81 C82 111.5(6)
C84 C81 C82 104.8(6)
C83 C81 C82 106.0(7)
C81 C82 H82A 109.5
C81 C82 H82B 109.5
H82A C82 H82B 109.5
C81 C82 H82C 109.5
H82A C82 H82C 109.5
H82B C82 H82C 109.5
C81 C83 H83A 109.5
C81 C83 H83B 109.5
H83A C83 H83B 109.5
C81 C83 H83C 109.5
H83A C83 H83C 109.5
H83B C83 H83C 109.5
C81 C84 H84A 109.5
C81 C84 H84B 109.5
H84A C84 H84B 109.5
C81 C84 H84C 109.5
H84A C84 H84C 109.5
H84B C84 H84C 109.5
C76 O85 Zr2 141.1(4)
Zr3 Cl4 Zr2 75.35(4)
Zr3 Cl4 Zr1 74.96(4)
Zr2 Cl4 Zr1 75.18(4)

loop_
_geom_bond_atom_site_label_1
_geom_bond_atom_site_label_2
_geom_bond_distance
Zr1 O55 2.016(4)
Zr1 O1 2.115(4)
Zr1 N1 2.310(5)
Zr1 N31 2.351(5)
Zr1 N6 2.353(5)
Zr1 Cl1 2.4262(17)
Zr1 C5 2.774(6)
Zr1 Cl4 2.8045(16)
Zr1 Zr3 3.4037(12)
Zr1 Zr2 3.4126(11)
O1 Zr3 2.114(4)
O1 Zr2 2.125(4)
N1 C5 1.285(8)
N1 C2A 1.493(9)
C2A C3A 1.466(13)
C2A C4A 1.76(2)
C2A H2A 1
C3A H3A1 0.98
C3A H3A2 0.98
C3A H3A3 0.98
C4A H4A1 0.98
C4A H4A2 0.98
C4A H4A3 0.98
C4B H4B1 0.98
C4B H4B2 0.98
C4B H4B3 0.98
C5 N6 1.400(8)
C5 C11 1.497(9)
N6 C7 1.504(8)
N6 Zr3 2.359(5)
C7 C9 1.523(9)
C7 C8 1.532(9)
C7 H7 1
C8 H8A 0.98
C8 H8B 0.98
C8 H8C 0.98
C9 H9A 0.98
C9 H9B 0.98
C9 H9C 0.98
C11 C12 1.396(8)
C11 C16 1.405(9)
C12 C13 1.377(9)
C12 H12 0.95
C13 C14 1.397(9)
C13 C17 1.515(9)
C14 C15 1.418(8)
C14 H14 0.95
C15 C16 1.391(9)
C15 C21 1.549(9)
C16 O25 1.363(7)
C17 C20 1.523(10)
C17 C19 1.550(10)
C17 C18 1.572(11)
C18 H18A 0.98
C18 H18B 0.98
C18 H18C 0.98
C19 H19A 0.98
C19 H19B 0.98
C19 H19C 0.98
C20 H20A 0.98
C20 H20B 0.98
C20 H20C 0.98
C21 C24 1.508(10)
C21 C23 1.526(12)
C21 C22 1.559(11)
C22 H22A 0.98
C22 H22B 0.98
C22 H22C 0.98
C23 H23A 0.98
C23 H23B 0.98
C23 H23C 0.98
C24 H24A 0.98
C24 H24B 0.98
C24 H24C 0.98
O25 Zr3 2.009(4)
Zr2 O85 2.003(4)
Zr2 N36 2.314(5)
Zr2 N61 2.332(5)
Zr2 N31 2.337(5)
Zr2 Cl3 2.4269(16)
Zr2 C35 2.785(6)
Zr2 Cl4 2.7896(16)
Zr2 Zr3 3.4097(12)
Cl2 Zr3 2.4273(17)
N31 C35 1.407(8)
N31 C32 1.518(7)
C32 C34 1.506(9)
C32 C33 1.545(9)
C32 H32 1
C33 H33A 0.98
C33 H33B 0.98
C33 H33C 0.98
C34 H34A 0.98
C34 H34B 0.98
C34 H34C 0.98
C35 N36 1.283(8)
C35 C41 1.485(8)
N36 C37 1.474(10)
C37 C39 1.507(14)
C37 C38 1.524(14)
C37 H37 1
C38 H38A 0.98
C38 H38B 0.98
C38 H38C 0.98
C39 H39A 0.98
C39 H39B 0.98
C39 H39C 0.98
C41 C42 1.383(10)
C41 C46 1.404(9)
C42 C43 1.380(9)
C42 H42 0.95
C43 C44 1.401(10)
C43 C47 1.545(10)
C44 C45 1.410(10)
C44 H44 0.95
C45 C46 1.409(9)
C45 C51A 1.524(10)
C46 O55 1.353(8)
C47 C48 1.517(12)
C47 C49 1.532(11)
C47 C50 1.540(12)
C48 H48A 0.98
C48 H48B 0.98
C48 H48C 0.98
C49 H49A 0.98
C49 H49B 0.98
C49 H49C 0.98
C50 H50A 0.98
C50 H50B 0.98
C50 H50C 0.98
C51A C54A 1.39(2)
C51A C53A 1.495(16)
C51A C52A 1.646(19)
C52A H52A 0.98
C52A H52B 0.98
C52A H52C 0.98
C53A H53A 0.98
C53A H53B 0.98
C53A H53C 0.98
C54A H54A 0.98
C54A H54B 0.98
C54A H54C 0.98
C52B H52D 0.98
C52B H52E 0.98
C52B H52F 0.98
C53B H53D 0.98
C53B H53E 0.98
C53B H53F 0.98
C54B H54D 0.98
C54B H54E 0.98
C54B H54F 0.98
Zr3 N66 2.313(5)
Zr3 N61 2.341(4)
Zr3 Cl4 2.7890(16)
Zr3 C65 2.795(6)
N61 C65 1.405(8)
N61 C62 1.522(7)
C62 C64 1.526(10)
C62 C63 1.532(8)
C62 H62 1
C63 H63A 0.98
C63 H63B 0.98
C63 H63C 0.98
C64 H64A 0.98
C64 H64B 0.98
C64 H64C 0.98
C65 N66 1.308(8)
C65 C71 1.471(8)
N66 C67 1.444(9)
C67 C69 1.539(12)
C67 C68 1.556(13)
C67 H67 1
C68 H68A 0.98
C68 H68B 0.98
C68 H68C 0.98
C69 H69A 0.98
C69 H69B 0.98
C69 H69C 0.98
C71 C72 1.400(8)
C71 C76 1.416(9)
C72 C73 1.394(9)
C72 H72 0.95
C73 C74 1.388(9)
C73 C77 1.549(9)
C74 C75 1.400(9)
C74 H74 0.95
C75 C76 1.420(9)
C75 C81 1.507(9)
C76 O85 1.343(7)
C77 C80 1.514(10)
C77 C78 1.548(10)
C77 C79 1.553(10)
C78 H78A 0.98
C78 H78B 0.98
C78 H78C 0.98
C79 H79A 0.98
C79 H79B 0.98
C79 H79C 0.98
C80 H80A 0.98
C80 H80B 0.98
C80 H80C 0.98
C81 C84 1.527(10)
C81 C83 1.529(11)
C81 C82 1.557(10)
C82 H82A 0.98
C82 H82B 0.98
C82 H82C 0.98
C83 H83A 0.98
C83 H83B 0.98
C83 H83C 0.98
C84 H84A 0.98
C84 H84B 0.98
C84 H84C 0.98

loop_
_geom_torsion_atom_site_label_1
_geom_torsion_atom_site_label_2
_geom_torsion_atom_site_label_3
_geom_torsion_atom_site_label_4
_geom_torsion
O55 Zr1 O1 Zr3 -154.52(17)
N1 Zr1 O1 Zr3 -78.92(19)
N31 Zr1 O1 Zr3 134.5(2)
N6 Zr1 O1 Zr3 -20.06(17)
Cl1 Zr1 O1 Zr3 42.7(3)
C5 Zr1 O1 Zr3 -51.18(18)
Cl4 Zr1 O1 Zr3 57.40(13)
Zr2 Zr1 O1 Zr3 114.7(2)
O55 Zr1 O1 Zr2 90.8(2)
N1 Zr1 O1 Zr2 166.4(2)
N31 Zr1 O1 Zr2 19.89(17)
N6 Zr1 O1 Zr2 -134.72(19)
Cl1 Zr1 O1 Zr2 -71.9(3)
C5 Zr1 O1 Zr2 -165.8(2)
Cl4 Zr1 O1 Zr2 -57.26(13)
Zr3 Zr1 O1 Zr2 -114.7(2)
O55 Zr1 N1 C5 -160.6(4)
O1 Zr1 N1 C5 79.9(4)
N31 Zr1 N1 C5 135.5(4)
N6 Zr1 N1 C5 -1.2(3)
Cl1 Zr1 N1 C5 -74.7(4)
Cl4 Zr1 N1 C5 28.4(4)
Zr3 Zr1 N1 C5 42.9(4)
Zr2 Zr1 N1 C5 88.8(4)
O55 Zr1 N1 C2A 37.9(8)
O1 Zr1 N1 C2A -81.6(8)
N31 Zr1 N1 C2A -26.0(9)
N6 Zr1 N1 C2A -162.7(9)
Cl1 Zr1 N1 C2A 123.8(8)
C5 Zr1 N1 C2A -161.5(10)
Cl4 Zr1 N1 C2A -133.1(8)
Zr3 Zr1 N1 C2A -118.6(8)
Zr2 Zr1 N1 C2A -72.7(8)
C5 N1 C2A C3A -139.3(8)
Zr1 N1 C2A C3A 18.9(13)
C5 N1 C2A C4A 103.3(9)
Zr1 N1 C2A C4A -98.6(9)
C2A N1 C5 N6 167.5(6)
Zr1 N1 C5 N6 1.9(5)
C2A N1 C5 C11 -8.0(10)
Zr1 N1 C5 C11 -173.6(5)
C2A N1 C5 Zr1 165.6(8)
O55 Zr1 C5 N1 20.2(4)
O1 Zr1 C5 N1 -94.3(4)
N31 Zr1 C5 N1 -82.1(5)
N6 Zr1 C5 N1 178.0(6)
Cl1 Zr1 C5 N1 114.1(4)
Cl4 Zr1 C5 N1 -156.9(4)
Zr3 Zr1 C5 N1 -127.9(4)
Zr2 Zr1 C5 N1 -103.3(4)
O55 Zr1 C5 N6 -157.8(3)
O1 Zr1 C5 N6 87.7(3)
N1 Zr1 C5 N6 -178.0(6)
N31 Zr1 C5 N6 99.9(5)
Cl1 Zr1 C5 N6 -63.9(3)
Cl4 Zr1 C5 N6 25.1(3)
Zr3 Zr1 C5 N6 54.1(3)
Zr2 Zr1 C5 N6 78.7(3)
N1 C5 N6 C7 138.8(5)
C11 C5 N6 C7 -45.3(7)
Zr1 C5 N6 C7 140.6(5)
N1 C5 N6 Zr1 -1.8(5)
C11 C5 N6 Zr1 174.1(5)
N1 C5 N6 Zr3 -94.8(5)
C11 C5 N6 Zr3 81.2(5)
Zr1 C5 N6 Zr3 -92.9(2)
O55 Zr1 N6 C5 30.6(4)
O1 Zr1 N6 C5 -85.1(3)
N1 Zr1 N6 C5 1.1(3)
N31 Zr1 N6 C5 -129.9(3)
Cl1 Zr1 N6 C5 119.3(3)
Cl4 Zr1 N6 C5 -154.3(3)
Zr3 Zr1 N6 C5 -102.2(3)
Zr2 Zr1 N6 C5 -110.8(3)
O55 Zr1 N6 C7 -94.9(5)
O1 Zr1 N6 C7 149.4(5)
N1 Zr1 N6 C7 -124.4(5)
N31 Zr1 N6 C7 104.6(5)
Cl1 Zr1 N6 C7 -6.3(5)
C5 Zr1 N6 C7 -125.5(6)
Cl4 Zr1 N6 C7 80.2(5)
Zr3 Zr1 N6 C7 132.3(6)
Zr2 Zr1 N6 C7 123.7(5)
O55 Zr1 N6 Zr3 132.8(2)
O1 Zr1 N6 Zr3 17.10(14)
N1 Zr1 N6 Zr3 103.3(2)
N31 Zr1 N6 Zr3 -27.7(3)
Cl1 Zr1 N6 Zr3 -138.58(13)
C5 Zr1 N6 Zr3 102.2(3)
Cl4 Zr1 N6 Zr3 -52.10(11)
Zr2 Zr1 N6 Zr3 -8.65(15)
C5 N6 C7 C9 -175.3(5)
Zr1 N6 C7 C9 -57.6(7)
Zr3 N6 C7 C9 66.5(6)
C5 N6 C7 C8 -52.2(7)
Zr1 N6 C7 C8 65.5(7)
Zr3 N6 C7 C8 -170.4(4)
N1 C5 C11 C12 -62.4(10)
N6 C5 C11 C12 122.3(7)
N1 C5 C11 C16 122.4(7)
N6 C5 C11 C16 -52.9(8)
C16 C11 C12 C13 0.3(11)
C5 C11 C12 C13 -174.7(6)
C11 C12 C13 C14 1.8(10)
C11 C12 C13 C17 177.0(6)
C12 C13 C14 C15 -1.5(11)
C17 C13 C14 C15 -176.9(6)
C13 C14 C15 C16 -0.9(10)
C13 C14 C15 C21 179.1(7)
C14 C15 C16 O25 -174.1(6)
C21 C15 C16 O25 5.9(11)
C14 C15 C16 C11 3.0(10)
C21 C15 C16 C11 -176.9(7)
C12 C11 C16 O25 174.5(6)
C5 C11 C16 O25 -10.2(9)
C12 C11 C16 C15 -2.8(10)
C5 C11 C16 C15 172.4(6)
C12 C13 C17 C20 140.3(7)
C14 C13 C17 C20 -44.6(9)
C12 C13 C17 C19 -97.6(8)
C14 C13 C17 C19 77.5(8)
C12 C13 C17 C18 18.9(10)
C14 C13 C17 C18 -166.0(6)
C16 C15 C21 C24 23.3(11)
C14 C15 C21 C24 -156.6(7)
C16 C15 C21 C23 -98.7(9)
C14 C15 C21 C23 81.3(9)
C16 C15 C21 C22 144.5(8)
C14 C15 C21 C22 -35.5(10)
C15 C16 O25 Zr3 -152.4(5)
C11 C16 O25 Zr3 30.4(10)
Zr3 O1 Zr2 O85 91.1(2)
Zr1 O1 Zr2 O85 -154.16(17)
Zr3 O1 Zr2 N36 166.6(2)
Zr1 O1 Zr2 N36 -78.68(19)
Zr3 O1 Zr2 N61 20.37(17)
Zr1 O1 Zr2 N61 135.1(2)
Zr3 O1 Zr2 N31 -134.7(2)
Zr1 O1 Zr2 N31 -20.01(17)
Zr3 O1 Zr2 Cl3 -72.7(3)
Zr1 O1 Zr2 Cl3 42.0(3)
Zr3 O1 Zr2 C35 -165.9(2)
Zr1 O1 Zr2 C35 -51.19(19)
Zr3 O1 Zr2 Cl4 -57.12(13)
Zr1 O1 Zr2 Cl4 57.61(13)
Zr1 O1 Zr2 Zr3 114.7(2)
Zr3 O1 Zr2 Zr1 -114.7(2)
O55 Zr1 Zr2 O85 -60.6(3)
O1 Zr1 Zr2 O85 45.7(3)
N1 Zr1 Zr2 O85 30.8(3)
N31 Zr1 Zr2 O85 -105.4(3)
N6 Zr1 Zr2 O85 91.1(3)
Cl1 Zr1 Zr2 O85 -168.7(2)
C5 Zr1 Zr2 O85 60.5(3)
Cl4 Zr1 Zr2 O85 147.7(2)
Zr3 Zr1 Zr2 O85 84.2(2)
O55 Zr1 Zr2 O1 -106.3(2)
N1 Zr1 Zr2 O1 -14.8(2)
N31 Zr1 Zr2 O1 -151.0(2)
N6 Zr1 Zr2 O1 45.4(2)
Cl1 Zr1 Zr2 O1 145.60(18)
C5 Zr1 Zr2 O1 14.9(2)
Cl4 Zr1 Zr2 O1 102.03(18)
Zr3 Zr1 Zr2 O1 38.51(17)
O55 Zr1 Zr2 N36 -12.97(19)
O1 Zr1 Zr2 N36 93.3(2)
N1 Zr1 Zr2 N36 78.5(2)
N31 Zr1 Zr2 N36 -57.7(2)
N6 Zr1 Zr2 N36 138.75(19)
Cl1 Zr1 Zr2 N36 -121.06(15)
C5 Zr1 Zr2 N36 108.2(2)
Cl4 Zr1 Zr2 N36 -164.64(15)
Zr3 Zr1 Zr2 N36 131.85(14)
O55 Zr1 Zr2 N61 -151.01(18)
O1 Zr1 Zr2 N61 -44.7(2)
N1 Zr1 Zr2 N61 -59.55(19)
N31 Zr1 Zr2 N61 164.3(2)
N6 Zr1 Zr2 N61 0.71(17)
Cl1 Zr1 Zr2 N61 100.89(13)
C5 Zr1 Zr2 N61 -29.85(18)
Cl4 Zr1 Zr2 N61 57.32(13)
Zr3 Zr1 Zr2 N61 -6.20(12)
O55 Zr1 Zr2 N31 44.7(2)
O1 Zr1 Zr2 N31 151.0(2)
N1 Zr1 Zr2 N31 136.2(2)
N6 Zr1 Zr2 N31 -163.6(2)
Cl1 Zr1 Zr2 N31 -63.37(19)
C5 Zr1 Zr2 N31 165.9(2)
Cl4 Zr1 Zr2 N31 -106.94(18)
Zr3 Zr1 Zr2 N31 -170.46(18)
O55 Zr1 Zr2 Cl3 94.46(15)
O1 Zr1 Zr2 Cl3 -159.24(18)
N1 Zr1 Zr2 Cl3 -174.08(15)
N31 Zr1 Zr2 Cl3 49.73(18)
N6 Zr1 Zr2 Cl3 -113.82(13)
Cl1 Zr1 Zr2 Cl3 -13.64(8)
C5 Zr1 Zr2 Cl3 -144.37(15)
Cl4 Zr1 Zr2 Cl3 -57.21(7)
Zr3 Zr1 Zr2 Cl3 -120.73(5)
O55 Zr1 Zr2 C35 8.6(2)
O1 Zr1 Zr2 C35 114.9(2)
N1 Zr1 Zr2 C35 100.1(2)
N31 Zr1 Zr2 C35 -36.1(2)
N6 Zr1 Zr2 C35 160.4(2)
Cl1 Zr1 Zr2 C35 -99.46(17)
C5 Zr1 Zr2 C35 129.8(2)
Cl4 Zr1 Zr2 C35 -143.04(16)
Zr3 Zr1 Zr2 C35 153.45(16)
O55 Zr1 Zr2 Cl4 151.67(14)
O1 Zr1 Zr2 Cl4 -102.03(18)
N1 Zr1 Zr2 Cl4 -116.87(15)
N31 Zr1 Zr2 Cl4 106.94(18)
N6 Zr1 Zr2 Cl4 -56.61(12)
Cl1 Zr1 Zr2 Cl4 43.57(7)
C5 Zr1 Zr2 Cl4 -87.16(14)
Zr3 Zr1 Zr2 Cl4 -63.52(4)
O55 Zr1 Zr2 Zr3 -144.81(14)
O1 Zr1 Zr2 Zr3 -38.51(17)
N1 Zr1 Zr2 Zr3 -53.35(14)
N31 Zr1 Zr2 Zr3 170.46(18)
N6 Zr1 Zr2 Zr3 6.91(12)
Cl1 Zr1 Zr2 Zr3 107.09(6)
C5 Zr1 Zr2 Zr3 -23.65(14)
Cl4 Zr1 Zr2 Zr3 63.52(4)
O85 Zr2 N31 C35 29.2(4)
O1 Zr2 N31 C35 -85.7(3)
N36 Zr2 N31 C35 1.1(3)
N61 Zr2 N31 C35 -129.3(4)
Cl3 Zr2 N31 C35 117.9(3)
Cl4 Zr2 N31 C35 -155.2(3)
Zr3 Zr2 N31 C35 -111.3(3)
Zr1 Zr2 N31 C35 -102.8(4)
O85 Zr2 N31 C32 -94.1(6)
O1 Zr2 N31 C32 151.0(5)
N36 Zr2 N31 C32 -122.2(6)
N61 Zr2 N31 C32 107.4(5)
Cl3 Zr2 N31 C32 -5.4(5)
C35 Zr2 N31 C32 -123.3(7)
Cl4 Zr2 N31 C32 81.5(5)
Zr3 Zr2 N31 C32 125.4(5)
Zr1 Zr2 N31 C32 133.9(6)
O85 Zr2 N31 Zr1 132.0(2)
O1 Zr2 N31 Zr1 17.13(15)
N36 Zr2 N31 Zr1 104.0(2)
N61 Zr2 N31 Zr1 -26.5(3)
Cl3 Zr2 N31 Zr1 -139.29(14)
C35 Zr2 N31 Zr1 102.8(4)
Cl4 Zr2 N31 Zr1 -52.38(12)
Zr3 Zr2 N31 Zr1 -8.45(16)
O55 Zr1 N31 C35 -44.9(4)
O1 Zr1 N31 C35 76.4(3)
N1 Zr1 N31 C35 19.8(5)
N6 Zr1 N31 C35 121.3(4)
Cl1 Zr1 N31 C35 -132.0(3)
C5 Zr1 N31 C35 64.2(5)
Cl4 Zr1 N31 C35 145.8(4)
Zr3 Zr1 N31 C35 102.0(3)
Zr2 Zr1 N31 C35 93.6(4)
O55 Zr1 N31 C32 77.2(4)
O1 Zr1 N31 C32 -161.6(4)
N1 Zr1 N31 C32 141.8(4)
N6 Zr1 N31 C32 -116.6(4)
Cl1 Zr1 N31 C32 -9.9(4)
C5 Zr1 N31 C32 -173.8(4)
Cl4 Zr1 N31 C32 -92.2(4)
Zr3 Zr1 N31 C32 -135.9(4)
Zr2 Zr1 N31 C32 -144.4(5)
O55 Zr1 N31 Zr2 -138.44(19)
O1 Zr1 N31 Zr2 -17.23(15)
N1 Zr1 N31 Zr2 -73.8(3)
N6 Zr1 N31 Zr2 27.8(4)
Cl1 Zr1 N31 Zr2 134.46(12)
C5 Zr1 N31 Zr2 -29.4(4)
Cl4 Zr1 N31 Zr2 52.17(11)
Zr3 Zr1 N31 Zr2 8.46(16)
C35 N31 C32 C34 -51.8(6)
Zr2 N31 C32 C34 64.6(7)
Zr1 N31 C32 C34 -169.3(4)
C35 N31 C32 C33 -174.9(5)
Zr2 N31 C32 C33 -58.4(7)
Zr1 N31 C32 C33 67.6(5)
C32 N31 C35 N36 138.0(5)
Zr2 N31 C35 N36 -1.9(5)
Zr1 N31 C35 N36 -96.0(5)
C32 N31 C35 C41 -46.9(7)
Zr2 N31 C35 C41 173.2(5)
Zr1 N31 C35 C41 79.1(6)
C32 N31 C35 Zr2 139.9(5)
Zr1 N31 C35 Zr2 -94.1(2)
O85 Zr2 C35 N36 19.1(4)
O1 Zr2 C35 N36 -95.2(4)
N61 Zr2 C35 N36 -82.0(5)
N31 Zr2 C35 N36 177.9(6)
Cl3 Zr2 C35 N36 112.5(4)
Cl4 Zr2 C35 N36 -157.9(4)
Zr3 Zr2 C35 N36 -104.1(4)
Zr1 Zr2 C35 N36 -128.7(4)
O85 Zr2 C35 N31 -158.8(3)
O1 Zr2 C35 N31 86.9(3)
N36 Zr2 C35 N31 -177.9(6)
N61 Zr2 C35 N31 100.1(5)
Cl3 Zr2 C35 N31 -65.4(3)
Cl4 Zr2 C35 N31 24.2(3)
Zr3 Zr2 C35 N31 78.0(3)
Zr1 Zr2 C35 N31 53.4(3)
N31 C35 N36 C37 173.4(7)
C41 C35 N36 C37 -1.3(11)
Zr2 C35 N36 C37 171.5(8)
N31 C35 N36 Zr2 1.9(5)
C41 C35 N36 Zr2 -172.8(6)
O85 Zr2 N36 C35 -161.6(4)
O1 Zr2 N36 C35 79.2(4)
N61 Zr2 N36 C35 135.0(4)
N31 Zr2 N36 C35 -1.3(3)
Cl3 Zr2 N36 C35 -75.9(4)
Cl4 Zr2 N36 C35 27.2(4)
Zr3 Zr2 N36 C35 87.9(4)
Zr1 Zr2 N36 C35 42.3(3)
O85 Zr2 N36 C37 28.7(8)
O1 Zr2 N36 C37 -90.5(8)
N61 Zr2 N36 C37 -34.6(9)
N31 Zr2 N36 C37 -170.9(8)
Cl3 Zr2 N36 C37 114.4(8)
C35 Zr2 N36 C37 -169.6(10)
Cl4 Zr2 N36 C37 -142.4(7)
Zr3 Zr2 N36 C37 -81.7(8)
Zr1 Zr2 N36 C37 -127.3(8)
C35 N36 C37 C39 95.3(9)
Zr2 N36 C37 C39 -97.2(9)
C35 N36 C37 C38 -138.5(7)
Zr2 N36 C37 C38 29.0(12)
N36 C35 C41 C42 -60.1(10)
N31 C35 C41 C42 125.6(7)
N36 C35 C41 C46 122.9(8)
N31 C35 C41 C46 -51.4(9)
C46 C41 C42 C43 4.2(12)
C35 C41 C42 C43 -172.6(7)
C41 C42 C43 C44 -2.4(11)
C41 C42 C43 C47 176.2(7)
C42 C43 C44 C45 0.9(12)
C47 C43 C44 C45 -177.7(8)
C43 C44 C45 C46 -1.1(12)
C43 C44 C45 C51A 178.8(8)
C42 C41 C46 O55 174.0(7)
C35 C41 C46 O55 -9.0(10)
C42 C41 C46 C45 -4.4(12)
C35 C41 C46 C45 172.6(7)
C44 C45 C46 O55 -175.5(7)
C51A C45 C46 O55 4.6(12)
C44 C45 C46 C41 2.7(11)
C51A C45 C46 C41 -177.2(7)
C42 C43 C47 C48 14.9(11)
C44 C43 C47 C48 -166.6(7)
C42 C43 C47 C49 139.0(8)
C44 C43 C47 C49 -42.5(11)
C42 C43 C47 C50 -102.0(9)
C44 C43 C47 C50 76.5(9)
C46 C45 C51A C54A 57.4(13)
C44 C45 C51A C54A -122.5(11)
C46 C45 C51A C53A -167.2(10)
C44 C45 C51A C53A 12.9(13)
C46 C45 C51A C52A -56.6(11)
C44 C45 C51A C52A 123.5(9)
C41 C46 O55 Zr1 25.8(11)
C45 C46 O55 Zr1 -155.9(6)
O1 Zr1 O55 C46 -66.9(7)
N1 Zr1 O55 C46 -141.3(7)
N31 Zr1 O55 C46 2.2(7)
N6 Zr1 O55 C46 -166.2(6)
Cl1 Zr1 O55 C46 105.2(7)
C5 Zr1 O55 C46 -150.6(7)
Cl4 Zr1 O55 C46 23.5(8)
Zr3 Zr1 O55 C46 -95.3(7)
Zr2 Zr1 O55 C46 -27.0(7)
C16 O25 Zr3 O1 -70.8(7)
C16 O25 Zr3 N66 -145.5(7)
C16 O25 Zr3 N61 -168.5(6)
C16 O25 Zr3 N6 -1.2(6)
C16 O25 Zr3 Cl2 102.0(6)
C16 O25 Zr3 Cl4 19.9(8)
C16 O25 Zr3 C65 -153.6(6)
C16 O25 Zr3 Zr1 -31.1(7)
C16 O25 Zr3 Zr2 -99.3(7)
Zr1 O1 Zr3 O25 91.0(2)
Zr2 O1 Zr3 O25 -154.28(17)
Zr1 O1 Zr3 N66 166.0(2)
Zr2 O1 Zr3 N66 -79.22(19)
Zr1 O1 Zr3 N61 -135.0(2)
Zr2 O1 Zr3 N61 -20.29(17)
Zr1 O1 Zr3 N6 20.02(17)
Zr2 O1 Zr3 N6 134.7(2)
Zr1 O1 Zr3 Cl2 -73.0(3)
Zr2 O1 Zr3 Cl2 41.7(3)
Zr1 O1 Zr3 Cl4 -57.68(13)
Zr2 O1 Zr3 Cl4 57.05(13)
Zr1 O1 Zr3 C65 -166.1(2)
Zr2 O1 Zr3 C65 -51.34(18)
Zr2 O1 Zr3 Zr1 114.7(2)
Zr1 O1 Zr3 Zr2 -114.7(2)
C5 N6 Zr3 O25 -45.6(4)
C7 N6 Zr3 O25 78.5(4)
Zr1 N6 Zr3 O25 -137.88(19)
C5 N6 Zr3 O1 75.2(3)
C7 N6 Zr3 O1 -160.7(4)
Zr1 N6 Zr3 O1 -17.11(14)
C5 N6 Zr3 N66 17.0(5)
C7 N6 Zr3 N66 141.1(4)
Zr1 N6 Zr3 N66 -75.3(3)
C5 N6 Zr3 N61 119.3(4)
C7 N6 Zr3 N61 -116.6(4)
Zr1 N6 Zr3 N61 26.9(3)
C5 N6 Zr3 Cl2 -132.7(3)
C7 N6 Zr3 Cl2 -8.6(4)
Zr1 N6 Zr3 Cl2 134.95(11)
C5 N6 Zr3 Cl4 144.8(4)
C7 N6 Zr3 Cl4 -91.1(4)
Zr1 N6 Zr3 Cl4 52.43(11)
C5 N6 Zr3 C65 62.4(5)
C7 N6 Zr3 C65 -173.5(4)
Zr1 N6 Zr3 C65 -29.9(4)
C5 N6 Zr3 Zr1 92.3(4)
C7 N6 Zr3 Zr1 -143.6(5)
C5 N6 Zr3 Zr2 101.0(3)
C7 N6 Zr3 Zr2 -134.9(4)
Zr1 N6 Zr3 Zr2 8.66(15)
O55 Zr1 Zr3 O25 -60.4(3)
O1 Zr1 Zr3 O25 -105.9(2)
N1 Zr1 Zr3 O25 -13.0(2)
N31 Zr1 Zr3 O25 -151.18(19)
N6 Zr1 Zr3 O25 45.2(2)
Cl1 Zr1 Zr3 O25 95.56(15)
C5 Zr1 Zr3 O25 9.1(2)
Cl4 Zr1 Zr3 O25 152.13(15)
Zr2 Zr1 Zr3 O25 -144.51(14)
O55 Zr1 Zr3 O1 45.5(3)
N1 Zr1 Zr3 O1 92.9(2)
N31 Zr1 Zr3 O1 -45.3(2)
N6 Zr1 Zr3 O1 151.1(2)
Cl1 Zr1 Zr3 O1 -158.55(18)
C5 Zr1 Zr3 O1 114.9(2)
Cl4 Zr1 Zr3 O1 -101.99(18)
Zr2 Zr1 Zr3 O1 -38.62(17)
O55 Zr1 Zr3 N66 30.1(3)
O1 Zr1 Zr3 N66 -15.3(2)
N1 Zr1 Zr3 N66 77.6(2)
N31 Zr1 Zr3 N66 -60.62(19)
N6 Zr1 Zr3 N66 135.8(2)
Cl1 Zr1 Zr3 N66 -173.88(15)
C5 Zr1 Zr3 N66 99.6(2)
Cl4 Zr1 Zr3 N66 -117.32(15)
Zr2 Zr1 Zr3 N66 -53.96(14)
O55 Zr1 Zr3 N61 90.3(3)
O1 Zr1 Zr3 N61 44.8(2)
N1 Zr1 Zr3 N61 137.73(19)
N31 Zr1 Zr3 N61 -0.49(18)
N6 Zr1 Zr3 N61 -164.1(2)
Cl1 Zr1 Zr3 N61 -113.75(13)
C5 Zr1 Zr3 N61 159.7(2)
Cl4 Zr1 Zr3 N61 -57.18(13)
Zr2 Zr1 Zr3 N61 6.18(12)
O55 Zr1 Zr3 N6 -105.6(3)
O1 Zr1 Zr3 N6 -151.1(2)
N1 Zr1 Zr3 N6 -58.2(2)
N31 Zr1 Zr3 N6 163.6(2)
Cl1 Zr1 Zr3 N6 50.34(17)
C5 Zr1 Zr3 N6 -36.2(2)
Cl4 Zr1 Zr3 N6 106.91(17)
Zr2 Zr1 Zr3 N6 170.27(16)
O55 Zr1 Zr3 Cl2 -169.1(2)
O1 Zr1 Zr3 Cl2 145.46(18)
N1 Zr1 Zr3 Cl2 -121.61(15)
N31 Zr1 Zr3 Cl2 100.16(14)
N6 Zr1 Zr3 Cl2 -63.44(17)
Cl1 Zr1 Zr3 Cl2 -13.10(8)
C5 Zr1 Zr3 Cl2 -99.61(16)
Cl4 Zr1 Zr3 Cl2 43.47(7)
Zr2 Zr1 Zr3 Cl2 106.83(6)
O55 Zr1 Zr3 Cl4 147.5(2)
O1 Zr1 Zr3 Cl4 101.99(18)
N1 Zr1 Zr3 Cl4 -165.08(15)
N31 Zr1 Zr3 Cl4 56.70(13)
N6 Zr1 Zr3 Cl4 -106.91(17)
Cl1 Zr1 Zr3 Cl4 -56.57(7)
C5 Zr1 Zr3 Cl4 -143.08(16)
Zr2 Zr1 Zr3 Cl4 63.36(4)
O55 Zr1 Zr3 C65 60.0(3)
O1 Zr1 Zr3 C65 14.5(2)
N1 Zr1 Zr3 C65 107.45(19)
N31 Zr1 Zr3 C65 -30.77(18)
N6 Zr1 Zr3 C65 165.6(2)
Cl1 Zr1 Zr3 C65 -144.03(14)
C5 Zr1 Zr3 C65 129.5(2)
Cl4 Zr1 Zr3 C65 -87.47(14)
Zr2 Zr1 Zr3 C65 -24.11(13)
O55 Zr1 Zr3 Zr2 84.1(2)
O1 Zr1 Zr3 Zr2 38.62(17)
N1 Zr1 Zr3 Zr2 131.55(14)
N31 Zr1 Zr3 Zr2 -6.67(13)
N6 Zr1 Zr3 Zr2 -170.27(16)
Cl1 Zr1 Zr3 Zr2 -119.93(6)
C5 Zr1 Zr3 Zr2 153.56(15)
Cl4 Zr1 Zr3 Zr2 -63.36(4)
O85 Zr2 Zr3 O25 -60.2(3)
O1 Zr2 Zr3 O25 45.7(3)
N36 Zr2 Zr3 O25 31.0(3)
N61 Zr2 Zr3 O25 -104.7(3)
N31 Zr2 Zr3 O25 90.8(2)
Cl3 Zr2 Zr3 O25 -168.5(2)
C35 Zr2 Zr3 O25 60.4(3)
Cl4 Zr2 Zr3 O25 148.1(2)
Zr1 Zr2 Zr3 O25 84.1(2)
O85 Zr2 Zr3 O1 -105.9(2)
N36 Zr2 Zr3 O1 -14.7(2)
N61 Zr2 Zr3 O1 -150.4(2)
N31 Zr2 Zr3 O1 45.2(2)
Cl3 Zr2 Zr3 O1 145.81(18)
C35 Zr2 Zr3 O1 14.8(2)
Cl4 Zr2 Zr3 O1 102.43(18)
Zr1 Zr2 Zr3 O1 38.46(17)
O85 Zr2 Zr3 N66 -12.86(19)
O1 Zr2 Zr3 N66 93.0(2)
N36 Zr2 Zr3 N66 78.3(2)
N61 Zr2 Zr3 N66 -57.4(2)
N31 Zr2 Zr3 N66 138.17(18)
Cl3 Zr2 Zr3 N66 -121.19(14)
C35 Zr2 Zr3 N66 107.8(2)
Cl4 Zr2 Zr3 N66 -164.57(14)
Zr1 Zr2 Zr3 N66 131.46(13)
O85 Zr2 Zr3 N61 44.5(2)
O1 Zr2 Zr3 N61 150.4(2)
N36 Zr2 Zr3 N61 135.7(2)
N31 Zr2 Zr3 N61 -164.4(2)
Cl3 Zr2 Zr3 N61 -63.80(18)
C35 Zr2 Zr3 N61 165.1(2)
Cl4 Zr2 Zr3 N61 -107.18(18)
Zr1 Zr2 Zr3 N61 -171.15(17)
O85 Zr2 Zr3 N6 -151.21(18)
O1 Zr2 Zr3 N6 -45.3(2)
N36 Zr2 Zr3 N6 -60.03(19)
N61 Zr2 Zr3 N6 164.3(2)
N31 Zr2 Zr3 N6 -0.17(17)
Cl3 Zr2 Zr3 N6 100.46(13)
C35 Zr2 Zr3 N6 -30.59(19)
Cl4 Zr2 Zr3 N6 57.09(12)
Zr1 Zr2 Zr3 N6 -6.89(12)
O85 Zr2 Zr3 Cl2 94.86(14)
O1 Zr2 Zr3 Cl2 -159.27(18)
N36 Zr2 Zr3 Cl2 -173.95(15)
N61 Zr2 Zr3 Cl2 50.34(18)
N31 Zr2 Zr3 Cl2 -114.10(13)
Cl3 Zr2 Zr3 Cl2 -13.46(8)
C35 Zr2 Zr3 Cl2 -144.52(15)
Cl4 Zr2 Zr3 Cl2 -56.84(6)
Zr1 Zr2 Zr3 Cl2 -120.81(5)
O85 Zr2 Zr3 Cl4 151.70(14)
O1 Zr2 Zr3 Cl4 -102.43(18)
N36 Zr2 Zr3 Cl4 -117.11(15)
N61 Zr2 Zr3 Cl4 107.18(18)
N31 Zr2 Zr3 Cl4 -57.26(13)
Cl3 Zr2 Zr3 Cl4 43.38(6)
C35 Zr2 Zr3 Cl4 -87.68(15)
Zr1 Zr2 Zr3 Cl4 -63.97(4)
O85 Zr2 Zr3 C65 8.4(2)
O1 Zr2 Zr3 C65 114.3(2)
N36 Zr2 Zr3 C65 99.6(2)
N61 Zr2 Zr3 C65 -36.1(2)
N31 Zr2 Zr3 C65 159.47(19)
Cl3 Zr2 Zr3 C65 -99.90(16)
C35 Zr2 Zr3 C65 129.0(2)
Cl4 Zr2 Zr3 C65 -143.27(15)
Zr1 Zr2 Zr3 C65 152.76(15)
O85 Zr2 Zr3 Zr1 -144.33(13)
O1 Zr2 Zr3 Zr1 -38.46(17)
N36 Zr2 Zr3 Zr1 -53.14(15)
N61 Zr2 Zr3 Zr1 171.15(17)
N31 Zr2 Zr3 Zr1 6.71(12)
Cl3 Zr2 Zr3 Zr1 107.35(6)
C35 Zr2 Zr3 Zr1 -23.71(15)
Cl4 Zr2 Zr3 Zr1 63.97(4)
O85 Zr2 N61 C65 -44.6(3)
O1 Zr2 N61 C65 76.5(3)
N36 Zr2 N61 C65 19.4(5)
N31 Zr2 N61 C65 120.2(4)
Cl3 Zr2 N61 C65 -131.2(3)
C35 Zr2 N61 C65 63.3(5)
Cl4 Zr2 N61 C65 146.1(3)
Zr3 Zr2 N61 C65 94.0(4)
Zr1 Zr2 N61 C65 101.9(3)
O85 Zr2 N61 C62 77.1(4)
O1 Zr2 N61 C62 -161.8(4)
N36 Zr2 N61 C62 141.1(4)
N31 Zr2 N61 C62 -118.1(4)
Cl3 Zr2 N61 C62 -9.5(4)
C35 Zr2 N61 C62 -175.0(4)
Cl4 Zr2 N61 C62 -92.2(4)
Zr3 Zr2 N61 C62 -144.3(5)
Zr1 Zr2 N61 C62 -136.5(4)
O85 Zr2 N61 Zr3 -138.61(19)
O1 Zr2 N61 Zr3 -17.53(15)
N36 Zr2 N61 Zr3 -74.6(3)
N31 Zr2 N61 Zr3 26.2(3)
Cl3 Zr2 N61 Zr3 134.76(12)
C35 Zr2 N61 Zr3 -30.7(4)
Cl4 Zr2 N61 Zr3 52.08(11)
Zr1 Zr2 N61 Zr3 7.84(15)
O25 Zr3 N61 C65 29.2(4)
O1 Zr3 N61 C65 -85.2(3)
N66 Zr3 N61 C65 2.1(3)
N6 Zr3 N61 C65 -129.4(3)
Cl2 Zr3 N61 C65 118.6(3)
Cl4 Zr3 N61 C65 -155.0(3)
Zr1 Zr3 N61 C65 -110.7(3)
Zr2 Zr3 N61 C65 -102.8(3)
O25 Zr3 N61 C62 -94.2(5)
O1 Zr3 N61 C62 151.4(5)
N66 Zr3 N61 C62 -121.4(5)
N6 Zr3 N61 C62 107.2(5)
Cl2 Zr3 N61 C62 -4.8(5)
Cl4 Zr3 N61 C62 81.6(5)
C65 Zr3 N61 C62 -123.5(6)
Zr1 Zr3 N61 C62 125.9(5)
Zr2 Zr3 N61 C62 133.7(6)
O25 Zr3 N61 Zr2 132.0(2)
O1 Zr3 N61 Zr2 17.62(15)
N66 Zr3 N61 Zr2 104.9(2)
N6 Zr3 N61 Zr2 -26.6(3)
Cl2 Zr3 N61 Zr2 -138.56(13)
Cl4 Zr3 N61 Zr2 -52.14(11)
C65 Zr3 N61 Zr2 102.8(3)
Zr1 Zr3 N61 Zr2 -7.86(15)
C65 N61 C62 C64 -176.3(5)
Zr2 N61 C62 C64 66.6(6)
Zr3 N61 C62 C64 -59.5(7)
C65 N61 C62 C63 -52.9(7)
Zr2 N61 C62 C63 -170.0(4)
Zr3 N61 C62 C63 63.9(7)
C62 N61 C65 N66 136.5(5)
Zr2 N61 C65 N66 -97.9(5)
Zr3 N61 C65 N66 -3.4(5)
C62 N61 C65 C71 -46.0(7)
Zr2 N61 C65 C71 79.6(5)
Zr3 N61 C65 C71 174.1(5)
C62 N61 C65 Zr3 139.9(5)
Zr2 N61 C65 Zr3 -94.5(2)
O25 Zr3 C65 N66 17.4(4)
O1 Zr3 C65 N66 -96.6(4)
N61 Zr3 C65 N66 176.2(6)
N6 Zr3 C65 N66 -83.7(5)
Cl2 Zr3 C65 N66 111.5(4)
Cl4 Zr3 C65 N66 -159.4(4)
Zr1 Zr3 C65 N66 -105.4(4)
Zr2 Zr3 C65 N66 -130.6(4)
O25 Zr3 C65 N61 -158.8(3)
O1 Zr3 C65 N61 87.2(3)
N66 Zr3 C65 N61 -176.2(6)
N6 Zr3 C65 N61 100.1(4)
Cl2 Zr3 C65 N61 -64.7(3)
Cl4 Zr3 C65 N61 24.4(3)
Zr1 Zr3 C65 N61 78.4(3)
Zr2 Zr3 C65 N61 53.2(3)
N61 C65 N66 C67 176.1(6)
C71 C65 N66 C67 -1.2(10)
Zr3 C65 N66 C67 172.6(7)
N61 C65 N66 Zr3 3.4(5)
C71 C65 N66 Zr3 -173.9(5)
O25 Zr3 N66 C65 -163.3(4)
O1 Zr3 N66 C65 77.6(4)
N61 Zr3 N66 C65 -2.3(3)
N6 Zr3 N66 C65 134.7(4)
Cl2 Zr3 N66 C65 -77.3(4)
Cl4 Zr3 N66 C65 25.4(4)
Zr1 Zr3 N66 C65 86.8(4)
Zr2 Zr3 N66 C65 40.5(3)
O25 Zr3 N66 C67 26.7(8)
O1 Zr3 N66 C67 -92.4(8)
N61 Zr3 N66 C67 -172.3(8)
N6 Zr3 N66 C67 -35.3(9)
Cl2 Zr3 N66 C67 112.7(7)
Cl4 Zr3 N66 C67 -144.7(7)
C65 Zr3 N66 C67 -170.0(10)
Zr1 Zr3 N66 C67 -83.2(8)
Zr2 Zr3 N66 C67 -129.5(8)
C65 N66 C67 C69 -138.9(7)
Zr3 N66 C67 C69 29.5(11)
C65 N66 C67 C68 101.3(7)
Zr3 N66 C67 C68 -90.3(8)
N66 C65 C71 C72 -58.1(9)
N61 C65 C71 C72 124.8(7)
N66 C65 C71 C76 126.2(7)
N61 C65 C71 C76 -50.9(8)
C76 C71 C72 C73 0.6(10)
C65 C71 C72 C73 -174.9(6)
C71 C72 C73 C74 0.3(9)
C71 C72 C73 C77 178.9(6)
C72 C73 C74 C75 1.6(10)
C77 C73 C74 C75 -177.1(6)
C73 C74 C75 C76 -4.0(10)
C73 C74 C75 C81 178.9(6)
C72 C71 C76 O85 174.1(6)
C65 C71 C76 O85 -10.1(8)
C72 C71 C76 C75 -3.1(10)
C65 C71 C76 C75 172.7(6)
C74 C75 C76 O85 -172.4(6)
C81 C75 C76 O85 4.4(10)
C74 C75 C76 C71 4.6(9)
C81 C75 C76 C71 -178.5(6)
C74 C73 C77 C80 -38.8(9)
C72 C73 C77 C80 142.6(7)
C74 C73 C77 C78 -161.2(6)
C72 C73 C77 C78 20.2(9)
C74 C73 C77 C79 79.6(8)
C72 C73 C77 C79 -99.0(7)
C74 C75 C81 C84 -161.6(6)
C76 C75 C81 C84 21.6(10)
C74 C75 C81 C83 75.1(8)
C76 C75 C81 C83 -101.7(8)
C74 C75 C81 C82 -41.6(9)
C76 C75 C81 C82 141.6(8)
C71 C76 O85 Zr2 27.2(9)
C75 C76 O85 Zr2 -155.7(5)
O1 Zr2 O85 C76 -67.4(6)
N36 Zr2 O85 C76 -142.1(6)
N61 Zr2 O85 C76 1.5(6)
N31 Zr2 O85 C76 -165.7(6)
Cl3 Zr2 O85 C76 105.3(6)
C35 Zr2 O85 C76 -150.8(6)
Cl4 Zr2 O85 C76 23.1(8)
Zr3 Zr2 O85 C76 -27.7(6)
Zr1 Zr2 O85 C76 -95.8(6)
O25 Zr3 Cl4 Zr2 -143.3(3)
O1 Zr3 Cl4 Zr2 -39.18(11)
N66 Zr3 Cl4 Zr2 18.71(17)
N61 Zr3 Cl4 Zr2 42.90(12)
N6 Zr3 Cl4 Zr2 -121.72(12)
Cl2 Zr3 Cl4 Zr2 133.86(5)
C65 Zr3 Cl4 Zr2 30.40(12)
Zr1 Zr3 Cl4 Zr2 -78.26(4)
O25 Zr3 Cl4 Zr1 -65.0(3)
O1 Zr3 Cl4 Zr1 39.09(11)
N66 Zr3 Cl4 Zr1 96.97(17)
N61 Zr3 Cl4 Zr1 121.16(12)
N6 Zr3 Cl4 Zr1 -43.46(12)
Cl2 Zr3 Cl4 Zr1 -147.88(5)
C65 Zr3 Cl4 Zr1 108.66(12)
Zr2 Zr3 Cl4 Zr1 78.26(4)
O85 Zr2 Cl4 Zr3 -65.2(3)
O1 Zr2 Cl4 Zr3 38.98(11)
N36 Zr2 Cl4 Zr3 96.50(17)
N61 Zr2 Cl4 Zr3 -43.07(12)
N31 Zr2 Cl4 Zr3 121.26(13)
Cl3 Zr2 Cl4 Zr3 -148.03(5)
C35 Zr2 Cl4 Zr3 108.80(13)
Zr1 Zr2 Cl4 Zr3 77.98(4)
O85 Zr2 Cl4 Zr1 -143.2(3)
O1 Zr2 Cl4 Zr1 -39.00(11)
N36 Zr2 Cl4 Zr1 18.52(17)
N61 Zr2 Cl4 Zr1 -121.05(12)
N31 Zr2 Cl4 Zr1 43.28(12)
Cl3 Zr2 Cl4 Zr1 133.98(5)
C35 Zr2 Cl4 Zr1 30.82(13)
Zr3 Zr2 Cl4 Zr1 -77.98(4)
O55 Zr1 Cl4 Zr3 -143.5(3)
O1 Zr1 Cl4 Zr3 -39.18(12)
N1 Zr1 Cl4 Zr3 17.90(18)
N31 Zr1 Cl4 Zr3 -121.57(13)
N6 Zr1 Cl4 Zr3 43.66(12)
Cl1 Zr1 Cl4 Zr3 134.07(5)
C5 Zr1 Cl4 Zr3 30.77(13)
Zr2 Zr1 Cl4 Zr3 -78.48(4)
O55 Zr1 Cl4 Zr2 -65.0(3)
O1 Zr1 Cl4 Zr2 39.29(12)
N1 Zr1 Cl4 Zr2 96.38(18)
N31 Zr1 Cl4 Zr2 -43.09(13)
N6 Zr1 Cl4 Zr2 122.14(12)
Cl1 Zr1 Cl4 Zr2 -147.45(5)
C5 Zr1 Cl4 Zr2 109.25(13)
Zr3 Zr1 Cl4 Zr2 78.48(4)

loop_
_platon_squeeze_void_nr
_platon_squeeze_void_average_x
_platon_squeeze_void_average_y
_platon_squeeze_void_average_z
_platon_squeeze_void_volume
_platon_squeeze_void_count_electrons
_platon_squeeze_void_content
1 -0.015 0.000 0.000 1190 258 ' '
